data_4324914
loop_
_publ_author_name
'Shangfeng Yang'
'Chuanbao Chen'
'Mingzhi Jiao'
'Nadezhda B. Tamm'
'Maria A. Lanskikh'
'Erhard Kemnitz'
'Sergey I. Troyanov'

_publ_contact_author
;
    Prof. S. I. Troyanov
    Chemistry Department
    Moscow State University
    Leninskie Gory
    119991 Moscow
    Russia
;
_publ_contact_author_email stroyano@thermo.chem.msu.ru
_publ_contact_author_fax '+007 095 9391240'
_publ_contact_author_phone '+007 095 9395396'
_publ_section_title
;
 Synthesis, Isolation, and Addition Patterns of Trifluoromethylated D5h
 and Ih Isomers of Sc3N@C80: Sc3N@D5h-C80(CF3)18 and Sc3N@Ih-C80(CF3)14
;
_journal_name_full 'Inorganic Chemistry'
_journal_page_first 3766
_journal_page_last 3771
_journal_paper_doi 10.1021/ic200174u
_journal_volume 50
_journal_year 2011
_chemical_formula_sum 'C104.5 H10.63 F48 N Sc3'
_chemical_formula_weight 2326.65
_chemical_name_systematic
; 
 ? 
;
_space_group_IT_number 14
_symmetry_cell_setting monoclinic
_symmetry_space_group_name_Hall '-P 2yn'
_symmetry_space_group_name_H-M 'P 1 21/n 1'
_atom_sites_solution_hydrogens nodef
_atom_sites_solution_primary direct
_atom_sites_solution_secondary difmap
_audit_creation_method SHELXL-97
_cell_angle_alpha 90.00
_cell_angle_beta 92.840(10)
_cell_angle_gamma 90.00
_cell_formula_units_Z 8
_cell_length_a 30.718(3)
_cell_length_b 15.0190(10)
_cell_length_c 38.040(4)
_cell_measurement_reflns_used 25000
_cell_measurement_temperature 100(2)
_cell_measurement_theta_max 30
_cell_measurement_theta_min 5
_cell_volume 17528(3)
_computing_cell_refinement XDS
_computing_data_collection XDS
_computing_data_reduction XDS
_computing_structure_refinement 'SHELXL-97 (Sheldrick, 1997)'
_computing_structure_solution 'SHELXS-97 (Sheldrick, 1990)'
_diffrn_ambient_temperature 100(2)
_diffrn_measured_fraction_theta_full 0.744
_diffrn_measured_fraction_theta_max 0.604
_diffrn_measurement_device_type MAR225
_diffrn_measurement_method CCD
_diffrn_radiation_monochromator Cu(113)
_diffrn_radiation_source 'BL14.2, PSF, BESSY, Berlin, Germany'
_diffrn_radiation_type synchrotron
_diffrn_radiation_wavelength 0.90500
_diffrn_reflns_av_R_equivalents 0.0803
_diffrn_reflns_av_sigmaI/netI 0.0718
_diffrn_reflns_limit_h_max 37
_diffrn_reflns_limit_h_min -37
_diffrn_reflns_limit_k_max 13
_diffrn_reflns_limit_k_min -13
_diffrn_reflns_limit_l_max 47
_diffrn_reflns_limit_l_min -46
_diffrn_reflns_number 111806
_diffrn_reflns_theta_full 32.60
_diffrn_reflns_theta_max 35.67
_diffrn_reflns_theta_min 2.03
_exptl_absorpt_coefficient_mu 0.733
_exptl_absorpt_correction_type none
_exptl_crystal_colour orange
_exptl_crystal_density_diffrn 1.763
_exptl_crystal_description plate
_exptl_crystal_F_000 9117
_exptl_crystal_size_max 0.04
_exptl_crystal_size_mid 0.02
_exptl_crystal_size_min 0.005
_refine_diff_density_max 1.003
_refine_diff_density_min -0.803
_refine_diff_density_rms 0.161
_refine_ls_extinction_coef 0.00247(15)
_refine_ls_extinction_expression Fc^*^=kFc[1+0.001xFc^2^\l^3^/sin(2\q)]^-1/4^
_refine_ls_extinction_method SHELXL
_refine_ls_goodness_of_fit_ref 1.091
_refine_ls_matrix_type full
_refine_ls_number_parameters 2734
_refine_ls_number_reflns 23729
_refine_ls_number_restraints 228
_refine_ls_restrained_S_all 1.091
_refine_ls_R_factor_all 0.2050
_refine_ls_R_factor_gt 0.1791
_refine_ls_shift/su_max 0.021
_refine_ls_shift/su_mean 0.002
_refine_ls_structure_factor_coef Fsqd
_refine_ls_weighting_details 'calc w=1/[\s^2^(Fo^2^)+(0.0900P)^2^+600.0000P] where P=(Fo^2^+2Fc^2^)/3'
_refine_ls_weighting_scheme calc
_refine_ls_wR_factor_gt 0.3935
_refine_ls_wR_factor_ref 0.4029
_reflns_number_gt 18167
_reflns_number_total 23729
_reflns_threshold_expression >2sigma(I)
_cod_data_source_file ic200174u_si_002_5.cif
_cod_data_source_block 16-IIxyl
_cod_original_formula_sum 'C104.50 H10.63 F48 N Sc3'
_cod_database_code 4324914

loop_
_symmetry_equiv_pos_as_xyz
'x, y, z'
'-x+1/2, y+1/2, -z+1/2'
'-x, -y, -z'
'x-1/2, -y-1/2, z-1/2'

loop_
_atom_site_label
_atom_site_type_symbol
_atom_site_fract_x
_atom_site_fract_y
_atom_site_fract_z
_atom_site_U_iso_or_equiv
_atom_site_adp_type
_atom_site_occupancy
_atom_site_symmetry_multiplicity
_atom_site_calc_flag
_atom_site_refinement_flags
Sc1 Sc 0.70329(11) 0.6376(2) 0.43837(8) 0.0423(9) Uani 1 1 d .
Sc2 Sc 0.74074(12) 0.6320(2) 0.34901(8) 0.0480(9) Uani 1 1 d .
Sc3 Sc 0.76873(14) 0.4848(3) 0.42199(9) 0.0619(11) Uani 1 1 d .
Sc4 Sc 0.04915(11) 0.5909(2) 0.21715(8) 0.0459(9) Uani 1 1 d .
Sc5 Sc 0.08470(11) 0.6050(2) 0.12762(8) 0.0446(9) Uani 1 1 d .
Sc6 Sc 0.14726(12) 0.5382(3) 0.20670(9) 0.0583(11) Uani 1 1 d .
N1 N 0.7381(4) 0.5885(8) 0.3991(3) 0.034(3) Uani 1 1 d .
N2 N 0.0944(4) 0.5784(10) 0.1802(3) 0.039(3) Uani 1 1 d .
F1 F 0.5840(3) 0.7492(7) 0.2890(2) 0.052(3) Uani 1 1 d .
F2 F 0.6089(3) 0.6531(7) 0.2535(2) 0.055(3) Uani 1 1 d .
F3 F 0.5620(3) 0.6117(7) 0.2897(2) 0.049(2) Uani 1 1 d .
F4 F 0.6692(4) 0.3889(7) 0.2539(3) 0.070(3) Uani 1 1 d .
F5 F 0.6738(3) 0.5224(6) 0.2337(2) 0.052(3) Uani 1 1 d .
F6 F 0.6149(3) 0.4777(6) 0.2554(2) 0.049(2) Uani 1 1 d .
F7 F 0.5398(3) 0.7438(7) 0.4023(3) 0.058(3) Uani 1 1 d .
F8 F 0.5245(3) 0.6097(7) 0.3868(3) 0.070(3) Uani 1 1 d .
F9 F 0.5417(3) 0.7048(9) 0.3496(3) 0.070(3) Uani 1 1 d .
F10 F 0.7353(3) 0.8216(7) 0.2499(2) 0.060(3) Uani 1 1 d .
F11 F 0.6885(4) 0.8947(7) 0.2772(3) 0.059(3) Uani 1 1 d .
F12 F 0.6694(4) 0.7792(7) 0.2509(3) 0.063(3) Uani 1 1 d .
F13 F 0.6735(3) 0.1839(6) 0.3380(3) 0.051(3) Uani 1 1 d .
F14 F 0.6320(4) 0.2725(7) 0.3079(3) 0.059(3) Uani 1 1 d .
F15 F 0.6953(3) 0.2453(6) 0.2910(2) 0.052(3) Uani 1 1 d .
F16 F 0.5351(3) 0.5522(8) 0.4500(3) 0.070(3) Uani 1 1 d .
F17 F 0.5602(3) 0.6524(7) 0.4854(3) 0.058(3) Uani 1 1 d .
F18 F 0.5738(4) 0.5153(7) 0.4971(3) 0.068(3) Uani 1 1 d .
F19 F 0.7625(4) 0.9562(6) 0.3046(3) 0.060(3) Uani 1 1 d .
F20 F 0.7769(3) 1.0000(6) 0.3582(3) 0.050(2) Uani 1 1 d .
F21 F 0.7114(3) 0.9941(6) 0.3364(2) 0.048(2) Uani 1 1 d .
F22 F 0.8371(4) 0.5782(9) 0.2499(3) 0.080(4) Uani 1 1 d .
F23 F 0.8761(4) 0.4898(9) 0.2798(3) 0.091(4) Uani 1 1 d .
F24 F 0.8903(5) 0.6259(10) 0.2813(4) 0.111(6) Uani 1 1 d .
F25 F 0.7592(4) 0.1566(7) 0.3873(3) 0.069(3) Uani 1 1 d U
F26 F 0.8194(4) 0.1983(7) 0.3632(3) 0.066(3) Uani 1 1 d .
F27 F 0.7609(3) 0.1804(6) 0.3317(2) 0.048(2) Uani 1 1 d .
F28 F 0.5831(3) 0.2963(6) 0.4246(3) 0.057(3) Uani 1 1 d .
F29 F 0.6410(4) 0.2231(7) 0.4431(3) 0.064(3) Uani 1 1 d .
F30 F 0.6220(4) 0.2251(6) 0.3879(3) 0.058(3) Uani 1 1 d .
F31 F 0.6780(4) 0.2971(8) 0.5134(3) 0.073(3) Uani 1 1 d .
F32 F 0.6522(4) 0.4153(7) 0.5356(3) 0.072(3) Uani 1 1 d .
F33 F 0.6145(4) 0.3440(8) 0.4977(3) 0.071(3) Uani 1 1 d .
F34 F 0.7043(3) 1.0108(6) 0.4075(2) 0.051(3) Uani 1 1 d .
F35 F 0.6572(3) 0.9620(6) 0.4430(3) 0.050(3) Uani 1 1 d .
F36 F 0.7234(3) 0.9839(6) 0.4615(2) 0.050(3) Uani 1 1 d .
F37 F 0.8991(3) 0.8341(7) 0.3532(3) 0.053(3) Uani 1 1 d .
F38 F 0.8784(3) 0.7884(7) 0.3015(2) 0.061(3) Uani 1 1 d .
F39 F 0.8468(4) 0.8998(7) 0.3253(3) 0.059(3) Uani 1 1 d .
F40 F 0.8970(4) 0.3081(9) 0.3718(3) 0.091(4) Uani 1 1 d .
F41 F 0.9153(4) 0.4075(8) 0.3379(3) 0.084(4) Uani 1 1 d .
F42 F 0.8679(5) 0.3121(10) 0.3198(4) 0.102(5) Uani 1 1 d .
F43 F 0.7697(4) 0.5437(8) 0.5683(3) 0.067(3) Uani 1 1 d .
F44 F 0.7391(5) 0.4207(9) 0.5548(3) 0.084(4) Uani 1 1 d .
F45 F 0.8078(4) 0.4358(9) 0.5496(3) 0.079(4) Uani 1 1 d .
F46 F 0.7919(4) 0.8294(8) 0.5324(3) 0.070(3) Uani 1 1 d .
F47 F 0.7724(4) 0.7193(8) 0.5629(3) 0.077(4) Uani 1 1 d .
F48 F 0.7256(4) 0.8122(7) 0.5431(3) 0.070(3) Uani 1 1 d .
F49 F 0.0406(4) 0.9118(7) 0.0673(2) 0.060(3) Uani 1 1 d .
F50 F 0.0364(4) 0.9792(7) 0.1173(3) 0.061(3) Uani 1 1 d .
F51 F -0.0176(4) 0.9018(7) 0.0963(3) 0.058(3) Uani 1 1 d .
F52 F 0.1814(3) 0.8957(8) 0.0882(3) 0.068(3) Uani 1 1 d .
F53 F 0.1288(3) 0.8605(7) 0.0519(2) 0.058(3) Uani 1 1 d .
F54 F 0.1200(3) 0.9612(7) 0.0917(3) 0.054(3) Uani 1 1 d .
F55 F -0.0237(4) 0.9405(7) 0.1658(3) 0.070(3) Uani 1 1 d .
F56 F -0.0596(4) 0.8705(7) 0.2036(3) 0.076(4) Uani 1 1 d .
F57 F -0.0062(4) 0.9516(8) 0.2202(3) 0.075(4) Uani 1 1 d .
F58 F -0.0346(4) 0.6597(7) 0.0356(2) 0.062(3) Uani 1 1 d .
F59 F 0.0294(4) 0.6541(9) 0.0138(3) 0.079(4) Uani 1 1 d .
F60 F 0.0065(3) 0.7726(8) 0.0379(3) 0.057(3) Uani 1 1 d .
F61 F 0.2495(4) 0.8603(8) 0.1348(3) 0.077(4) Uani 1 1 d .
F62 F 0.2054(4) 0.9517(9) 0.1566(4) 0.084(4) Uani 1 1 d .
F63 F 0.2546(4) 0.8846(8) 0.1901(4) 0.085(4) Uani 1 1 d .
F64 F 0.0349(5) 0.8004(9) 0.3184(3) 0.090(4) Uani 1 1 d .
F65 F 0.0247(5) 0.9040(9) 0.2809(3) 0.092(4) Uani 1 1 d .
F66 F -0.0267(4) 0.8069(10) 0.2881(3) 0.091(4) Uani 1 1 d .
F67 F -0.0699(3) 0.4188(7) 0.0838(3) 0.061(3) Uani 1 1 d .
F68 F -0.0814(4) 0.5573(7) 0.0745(3) 0.060(3) Uani 1 1 d .
F69 F -0.0404(4) 0.4850(7) 0.0412(3) 0.065(3) Uani 1 1 d .
F70 F 0.1617(6) 0.5363(13) 0.0197(3) 0.129(7) Uani 1 1 d .
F71 F 0.2150(4) 0.4908(10) 0.0472(3) 0.096(5) Uani 1 1 d .
F72 F 0.1672(6) 0.4023(12) 0.0347(4) 0.135(6) Uani 1 1 d U
F73 F 0.2957(4) 0.7251(10) 0.1605(4) 0.092(4) Uani 1 1 d .
F74 F 0.3065(4) 0.6005(10) 0.1846(5) 0.112(6) Uani 1 1 d .
F75 F 0.2957(4) 0.7126(12) 0.2162(4) 0.109(5) Uani 1 1 d .
F76 F 0.2081(4) 0.9149(8) 0.2441(3) 0.073(3) Uani 1 1 d .
F77 F 0.2052(4) 0.8324(10) 0.2887(3) 0.096(4) Uani 1 1 d .
F78 F 0.1522(4) 0.9236(9) 0.2766(3) 0.085(4) Uani 1 1 d .
F79 F 0.1071(6) 0.6618(12) 0.3467(3) 0.116(5) Uani 1 1 d .
F80 F 0.1287(5) 0.7897(11) 0.3297(3) 0.101(5) Uani 1 1 d .
F81 F 0.1744(5) 0.6861(12) 0.3352(3) 0.105(5) Uani 1 1 d .
F82 F -0.1008(3) 0.4214(7) 0.1876(3) 0.067(3) Uani 1 1 d .
F83 F -0.1127(3) 0.5608(7) 0.1903(3) 0.055(3) Uani 1 1 d .
F84 F -0.1095(3) 0.4992(8) 0.1405(3) 0.066(3) Uani 1 1 d .
F85 F 0.0619(4) 0.2554(8) 0.0692(3) 0.076(4) Uani 1 1 d .
F86 F 0.0820(5) 0.3549(9) 0.0322(3) 0.095(4) Uani 1 1 d .
F87 F 0.0163(4) 0.3488(8) 0.0468(3) 0.066(3) Uani 1 1 d .
F88 F 0.2882(5) 0.5163(12) 0.1199(7) 0.167(10) Uani 1 1 d .
F89 F 0.2586(5) 0.4135(14) 0.0983(4) 0.132(7) Uani 1 1 d .
F90 F 0.2826(5) 0.4031(14) 0.1489(4) 0.135(6) Uani 1 1 d U
F91 F 0.1382(6) 0.4971(11) 0.3437(3) 0.126(6) Uani 1 1 d .
F92 F 0.0884(5) 0.3998(12) 0.3343(4) 0.120(6) Uani 1 1 d .
F93 F 0.1526(6) 0.3705(11) 0.3218(4) 0.123(6) Uani 1 1 d .
F94 F 0.0146(5) 0.3403(9) 0.3063(3) 0.091(4) Uani 1 1 d .
F95 F -0.0425(4) 0.3922(10) 0.2781(4) 0.111(6) Uani 1 1 d .
F96 F -0.0093(4) 0.2754(10) 0.2589(3) 0.080(4) Uani 1 1 d .
C1 C 0.6346(5) 0.6397(12) 0.3141(4) 0.041(4) Uani 1 1 d U
C2 C 0.6771(5) 0.6063(11) 0.2993(4) 0.041(4) Uani 1 1 d .
C3 C 0.6754(5) 0.5057(10) 0.2954(4) 0.034(4) Uani 1 1 d .
C4 C 0.6464(5) 0.4817(10) 0.3257(3) 0.032(4) Uani 1 1 d .
C5 C 0.6250(5) 0.5605(11) 0.3364(4) 0.035(4) Uani 1 1 d U
C6 C 0.6095(5) 0.5635(11) 0.3705(4) 0.038(4) Uani 1 1 d .
C7 C 0.5986(6) 0.6516(11) 0.3872(4) 0.046(5) Uani 1 1 d .
C8 C 0.6270(5) 0.7231(11) 0.3712(4) 0.032(4) Uani 1 1 d U
C9 C 0.6437(5) 0.7176(10) 0.3384(4) 0.036(4) Uani 1 1 d .
C10 C 0.6817(4) 0.7732(10) 0.3330(4) 0.028(3) Uani 1 1 d U
C11 C 0.7153(5) 0.7589(11) 0.3032(4) 0.035(4) Uani 1 1 d .
C12 C 0.7129(5) 0.6575(11) 0.2922(4) 0.038(4) Uani 1 1 d .
C13 C 0.7526(5) 0.6169(11) 0.2896(4) 0.036(4) Uani 1 1 d .
C14 C 0.7579(5) 0.5209(11) 0.2983(4) 0.033(4) Uani 1 1 d U
C15 C 0.7205(5) 0.4686(10) 0.3038(4) 0.031(4) Uani 1 1 d U
C16 C 0.7277(5) 0.3898(11) 0.3236(4) 0.034(4) Uani 1 1 d U
C17 C 0.6901(5) 0.3401(11) 0.3416(4) 0.040(4) Uani 1 1 d U
C18 C 0.6541(4) 0.4088(10) 0.3482(4) 0.031(4) Uani 1 1 d U
C19 C 0.6372(5) 0.4135(10) 0.3807(4) 0.031(4) Uani 1 1 d .
C20 C 0.6151(5) 0.4906(11) 0.3921(4) 0.039(4) Uani 1 1 d .
C21 C 0.6212(5) 0.4947(11) 0.4311(4) 0.040(4) Uani 1 1 d .
C22 C 0.6126(5) 0.5774(10) 0.4522(4) 0.040(4) Uani 1 1 d .
C23 C 0.6144(5) 0.6588(11) 0.4254(4) 0.037(4) Uani 1 1 d .
C24 C 0.6379(6) 0.7346(11) 0.4334(4) 0.040(4) Uani 1 1 d .
C25 C 0.6473(5) 0.7738(11) 0.3984(4) 0.034(4) Uani 1 1 d U
C26 C 0.6835(5) 0.8263(10) 0.3924(4) 0.036(4) Uani 1 1 d .
C27 C 0.6993(5) 0.8272(11) 0.3589(4) 0.036(4) Uani 1 1 d .
C28 C 0.7444(5) 0.8541(10) 0.3511(4) 0.034(4) Uani 1 1 d .
C29 C 0.7543(5) 0.7810(11) 0.3238(4) 0.035(4) Uani 1 1 d .
C30 C 0.7941(5) 0.7350(11) 0.3234(4) 0.040(4) Uani 1 1 d .
C31 C 0.7949(5) 0.6542(11) 0.3051(4) 0.041(4) Uani 1 1 d .
C32 C 0.8292(5) 0.5806(11) 0.3118(4) 0.042(4) Uani 1 1 d .
C33 C 0.7972(4) 0.4977(10) 0.3131(3) 0.025(3) Uani 1 1 d .
C34 C 0.8030(5) 0.4241(11) 0.3343(4) 0.042(4) Uani 1 1 d .
C35 C 0.7671(5) 0.3698(11) 0.3391(4) 0.035(4) Uani 1 1 d U
C36 C 0.7639(6) 0.3078(11) 0.3695(4) 0.044(4) Uani 1 1 d .
C37 C 0.7161(5) 0.3144(11) 0.3756(4) 0.039(4) Uani 1 1 d U
C38 C 0.6985(5) 0.3313(11) 0.4072(4) 0.042(4) Uani 1 1 d U
C39 C 0.6533(5) 0.3572(11) 0.4118(4) 0.040(4) Uani 1 1 d .
C40 C 0.6461(5) 0.4259(11) 0.4429(4) 0.036(4) Uani 1 1 d U
C41 C 0.6737(6) 0.4256(13) 0.4757(5) 0.051(5) Uani 1 1 d U
C42 C 0.6802(5) 0.5237(12) 0.4864(4) 0.044(5) Uani 1 1 d .
C43 C 0.6507(5) 0.5941(11) 0.4785(4) 0.035(4) Uani 1 1 d .
C44 C 0.6714(5) 0.6781(11) 0.4863(4) 0.036(4) Uani 1 1 d .
C45 C 0.6665(5) 0.7514(11) 0.4634(4) 0.038(4) Uani 1 1 d .
C46 C 0.7037(5) 0.7987(11) 0.4564(4) 0.037(4) Uani 1 1 d U
C47 C 0.7105(5) 0.8602(11) 0.4241(4) 0.035(4) Uani 1 1 d U
C48 C 0.7579(6) 0.8503(12) 0.4169(5) 0.053(5) Uani 1 1 d .
C49 C 0.7765(5) 0.8405(10) 0.3834(4) 0.035(4) Uani 1 1 d .
C50 C 0.8143(6) 0.8001(11) 0.3820(4) 0.040(4) Uani 1 1 d .
C51 C 0.8320(5) 0.7575(11) 0.3489(4) 0.040(4) Uani 1 1 d .
C52 C 0.8557(5) 0.6718(12) 0.3634(4) 0.038(4) Uani 1 1 d .
C53 C 0.8525(5) 0.5902(13) 0.3475(5) 0.046(5) Uani 1 1 d .
C54 C 0.8582(5) 0.5147(13) 0.3683(4) 0.050(5) Uani 1 1 d .
C55 C 0.8428(5) 0.4200(11) 0.3603(4) 0.033(4) Uani 1 1 d .
C56 C 0.8291(6) 0.3844(12) 0.3969(4) 0.048(5) Uani 1 1 d .
C57 C 0.7909(6) 0.3397(12) 0.4009(4) 0.045(4) Uani 1 1 d U
C58 C 0.7735(6) 0.3399(12) 0.4364(4) 0.047(5) Uani 1 1 d .
C59 C 0.7293(6) 0.3406(12) 0.4383(4) 0.047(4) Uani 1 1 d U
C60 C 0.7213(5) 0.3936(11) 0.4673(4) 0.040(4) Uani 1 1 d U
C61 C 0.7582(5) 0.4257(11) 0.4826(4) 0.040(4) Uani 1 1 d .
C62 C 0.7600(6) 0.5066(13) 0.5085(4) 0.052(5) Uani 1 1 d .
C63 C 0.7198(5) 0.5593(12) 0.5011(4) 0.042(5) Uani 1 1 d .
C64 C 0.7154(6) 0.6544(11) 0.5013(4) 0.044(5) Uani 1 1 d .
C65 C 0.7543(5) 0.7147(11) 0.5009(4) 0.038(4) Uani 1 1 d .
C66 C 0.7443(5) 0.7779(11) 0.4710(4) 0.038(4) Uani 1 1 d U
C67 C 0.7798(5) 0.8083(10) 0.4461(4) 0.031(4) Uani 1 1 d .
C68 C 0.8181(5) 0.7640(12) 0.4440(4) 0.043(4) Uani 1 1 d .
C69 C 0.8361(5) 0.7617(11) 0.4110(4) 0.038(4) Uani 1 1 d .
C70 C 0.8589(5) 0.6829(12) 0.4002(4) 0.041(4) Uani 1 1 d U
C71 C 0.8643(5) 0.6074(13) 0.4222(4) 0.047(5) Uani 1 1 d .
C72 C 0.8650(5) 0.5233(13) 0.4055(5) 0.048(5) Uani 1 1 d .
C73 C 0.8478(6) 0.4442(13) 0.4228(4) 0.050(5) Uani 1 1 d .
C74 C 0.8303(7) 0.4513(13) 0.4572(4) 0.056(5) Uani 1 1 d .
C75 C 0.7958(6) 0.3904(13) 0.4637(4) 0.052(5) Uani 1 1 d .
C76 C 0.8303(6) 0.5335(14) 0.4725(5) 0.058(5) Uani 1 1 d .
C77 C 0.7963(6) 0.5664(15) 0.4951(4) 0.055(6) Uani 1 1 d .
C78 C 0.7934(6) 0.6600(12) 0.4931(4) 0.042(4) Uani 1 1 d .
C79 C 0.8255(5) 0.6900(12) 0.4684(4) 0.042(4) Uani 1 1 d .
C80 C 0.8483(5) 0.6111(12) 0.4574(4) 0.047(4) Uani 1 1 d .
C81 C 0.5967(6) 0.6629(13) 0.2862(4) 0.045(5) Uani 1 1 d .
C82 C 0.6570(6) 0.4739(11) 0.2594(4) 0.041(4) Uani 1 1 d .
C83 C 0.5492(5) 0.6780(11) 0.3806(4) 0.033(4) Uani 1 1 d .
C84 C 0.7003(7) 0.8127(14) 0.2702(4) 0.056(5) Uani 1 1 d .
C85 C 0.6740(6) 0.2600(13) 0.3193(4) 0.050(5) Uani 1 1 d U
C86 C 0.5706(5) 0.5727(11) 0.4716(4) 0.037(4) Uani 1 1 d .
C87 C 0.7483(5) 0.9546(12) 0.3376(4) 0.043(4) Uani 1 1 d .
C88 C 0.8598(6) 0.5711(14) 0.2806(5) 0.048(5) Uani 1 1 d .
C89 C 0.7743(6) 0.2071(13) 0.3612(5) 0.052(5) Uani 1 1 d U
C90 C 0.6250(7) 0.2718(13) 0.4173(5) 0.063(6) Uani 1 1 d .
C91 C 0.6546(7) 0.3691(14) 0.5067(4) 0.054(5) Uani 1 1 d .
C92 C 0.6989(6) 0.9576(12) 0.4355(4) 0.043(4) Uani 1 1 d U
C93 C 0.8636(5) 0.8212(12) 0.3315(4) 0.038(4) Uani 1 1 d .
C94 C 0.8791(6) 0.3608(13) 0.3454(5) 0.051(5) Uani 1 1 d .
C95 C 0.7696(7) 0.4757(15) 0.5457(5) 0.061(6) Uani 1 1 d .
C96 C 0.7604(7) 0.7683(14) 0.5343(5) 0.056(5) Uani 1 1 d .
C97 C 0.0449(5) 0.8213(11) 0.1194(4) 0.040(4) Uani 1 1 d U
C98 C 0.0804(5) 0.7716(11) 0.1008(4) 0.041(4) Uani 1 1 d .
C99 C 0.1245(6) 0.8078(12) 0.1111(4) 0.043(4) Uani 1 1 d .
C100 C 0.1170(4) 0.8415(10) 0.1480(4) 0.032(4) Uani 1 1 d U
C101 C 0.0716(5) 0.8437(10) 0.1530(4) 0.032(4) Uani 1 1 d .
C102 C 0.0570(5) 0.8432(11) 0.1871(4) 0.036(4) Uani 1 1 d U
C103 C 0.0103(5) 0.8148(11) 0.1924(4) 0.037(4) Uani 1 1 d U
C104 C -0.0063(4) 0.7556(10) 0.1627(4) 0.031(4) Uani 1 1 d .
C105 C 0.0091(4) 0.7523(11) 0.1290(4) 0.032(4) Uani 1 1 d .
C106 C 0.0027(5) 0.6770(11) 0.1083(4) 0.034(4) Uani 1 1 d .
C107 C 0.0268(5) 0.6556(11) 0.0757(4) 0.038(4) Uani 1 1 d U
C108 C 0.0745(6) 0.6954(12) 0.0797(4) 0.046(4) Uani 1 1 d .
C109 C 0.1095(4) 0.6415(10) 0.0727(4) 0.029(4) Uani 1 1 d .
C110 C 0.1497(5) 0.6580(12) 0.0918(4) 0.037(4) Uani 1 1 d .
C111 C 0.1579(5) 0.7341(10) 0.1127(4) 0.031(4) Uani 1 1 d .
C112 C 0.1892(5) 0.7322(13) 0.1380(4) 0.047(5) Uani 1 1 d .
C113 C 0.1940(5) 0.7952(12) 0.1683(5) 0.047(5) Uani 1 1 d .
C114 C 0.1484(5) 0.8334(11) 0.1753(4) 0.040(4) Uani 1 1 d U
C115 C 0.1329(6) 0.8324(11) 0.2095(4) 0.043(4) Uani 1 1 d .
C116 C 0.0874(5) 0.8338(11) 0.2146(4) 0.042(4) Uani 1 1 d .
C117 C 0.0791(6) 0.7903(14) 0.2473(4) 0.061(6) Uani 1 1 d .
C118 C 0.0347(5) 0.7569(13) 0.2583(4) 0.048(5) Uani 1 1 d .
C119 C 0.0084(7) 0.7512(13) 0.2246(4) 0.060(6) Uani 1 1 d .
C120 C -0.0181(5) 0.6801(12) 0.2153(4) 0.040(4) Uani 1 1 d .
C121 C -0.0256(4) 0.6790(11) 0.1759(4) 0.035(4) Uani 1 1 d .
C122 C -0.0343(5) 0.6018(11) 0.1548(4) 0.034(4) Uani 1 1 d U
C123 C -0.0201(5) 0.6034(10) 0.1211(4) 0.035(4) Uani 1 1 d .
C124 C -0.0112(5) 0.5177(11) 0.0998(4) 0.038(4) Uani 1 1 d .
C125 C 0.0290(5) 0.5515(12) 0.0819(4) 0.042(4) Uani 1 1 d .
C126 C 0.0673(5) 0.4999(11) 0.0783(4) 0.041(4) Uani 1 1 d .
C127 C 0.1062(6) 0.5433(13) 0.0731(4) 0.047(5) Uani 1 1 d .
C128 C 0.1517(6) 0.5037(12) 0.0799(4) 0.047(5) Uani 1 1 d .
C129 C 0.1746(6) 0.5815(13) 0.0994(4) 0.047(5) Uani 1 1 d .
C130 C 0.2034(5) 0.5755(13) 0.1252(5) 0.047(5) Uani 1 1 d .
C131 C 0.2139(5) 0.6506(12) 0.1463(4) 0.043(4) Uani 1 1 d .
C132 C 0.2356(6) 0.6558(13) 0.1838(5) 0.054(5) Uani 1 1 d .
C133 C 0.2095(6) 0.7344(13) 0.1987(5) 0.053(5) Uani 1 1 d .
C134 C 0.1896(5) 0.7258(13) 0.2296(4) 0.048(5) Uani 1 1 d .
C135 C 0.1572(5) 0.7974(14) 0.2416(5) 0.053(5) Uani 1 1 d .
C136 C 0.1187(7) 0.7579(14) 0.2622(5) 0.060(6) Uani 1 1 d .
C137 C 0.1210(6) 0.6773(14) 0.2864(4) 0.056(5) Uani 1 1 d .
C138 C 0.0805(6) 0.6257(17) 0.2809(4) 0.060(6) Uani 1 1 d .
C139 C 0.0388(6) 0.6614(14) 0.2714(4) 0.048(5) Uani 1 1 d .
C140 C 0.0099(6) 0.5888(13) 0.2640(5) 0.051(5) Uani 1 1 d .
C141 C -0.0214(6) 0.5961(11) 0.2345(4) 0.050(5) Uani 1 1 d .
C142 C -0.0259(6) 0.5174(12) 0.2116(5) 0.048(5) Uani 1 1 d .
C143 C -0.0438(5) 0.5163(11) 0.1742(4) 0.039(4) Uani 1 1 d U
C144 C -0.0177(5) 0.4430(12) 0.1581(4) 0.040(4) Uani 1 1 d U
C145 C -0.0015(5) 0.4444(12) 0.1241(4) 0.041(4) Uani 1 1 d U
C146 C 0.0348(6) 0.3880(12) 0.1188(4) 0.046(5) Uani 1 1 d .
C147 C 0.0686(5) 0.4022(11) 0.0897(4) 0.037(4) Uani 1 1 d .
C148 C 0.1103(6) 0.3805(11) 0.1086(4) 0.044(4) Uani 1 1 d .
C149 C 0.1505(5) 0.4236(11) 0.1059(4) 0.039(4) Uani 1 1 d .
C150 C 0.1820(4) 0.4186(12) 0.1335(4) 0.038(4) Uani 1 1 d .
C151 C 0.2178(5) 0.4870(13) 0.1415(5) 0.050(5) Uani 1 1 d .
C152 C 0.2196(5) 0.4909(15) 0.1814(5) 0.055(5) Uani 1 1 d .
C153 C 0.2242(6) 0.5687(15) 0.2016(5) 0.063(6) Uani 1 1 d .
C154 C 0.2129(6) 0.5666(15) 0.2367(5) 0.057(5) Uani 1 1 d .
C155 C 0.1910(6) 0.6437(13) 0.2501(5) 0.053(5) Uani 1 1 d .
C156 C 0.1580(7) 0.6152(16) 0.2718(4) 0.061(6) Uani 1 1 d .
C157 C 0.1565(6) 0.5218(16) 0.2711(5) 0.058(6) Uani 1 1 d .
C158 C 0.1154(8) 0.4696(15) 0.2840(5) 0.071(6) Uani 1 1 d .
C159 C 0.0766(7) 0.5315(15) 0.2794(4) 0.056(5) Uani 1 1 d .
C160 C 0.0342(7) 0.5083(14) 0.2697(4) 0.057(5) Uani 1 1 d .
C161 C 0.0230(6) 0.4168(12) 0.2532(4) 0.047(5) Uani 1 1 d .
C162 C -0.0017(5) 0.4417(12) 0.2187(5) 0.043(4) Uani 1 1 d .
C163 C 0.0053(6) 0.3946(12) 0.1858(4) 0.047(5) Uani 1 1 d .
C164 C 0.0406(5) 0.3438(11) 0.1812(5) 0.039(4) Uani 1 1 d .
C165 C 0.0573(5) 0.3425(11) 0.1456(4) 0.039(4) Uani 1 1 d .
C166 C 0.1011(5) 0.3347(11) 0.1415(4) 0.038(4) Uani 1 1 d .
C167 C 0.1328(5) 0.3313(10) 0.1696(4) 0.034(4) Uani 1 1 d .
C168 C 0.1744(6) 0.3754(13) 0.1657(5) 0.055(5) Uani 1 1 d .
C169 C 0.1976(5) 0.4110(13) 0.1947(4) 0.046(4) Uani 1 1 d .
C170 C 0.1816(6) 0.4091(12) 0.2287(5) 0.052(5) Uani 1 1 d .
C171 C 0.1897(5) 0.4901(13) 0.2513(5) 0.050(5) Uani 1 1 d .
C172 C 0.1389(6) 0.3711(13) 0.2331(5) 0.054(5) Uani 1 1 d .
C173 C 0.1083(7) 0.3979(13) 0.2565(4) 0.058(5) Uani 1 1 d .
C174 C 0.0664(6) 0.3774(12) 0.2419(5) 0.051(5) Uani 1 1 d .
C175 C 0.0709(5) 0.3317(11) 0.2083(4) 0.041(4) Uani 1 1 d .
C176 C 0.1162(6) 0.3288(12) 0.2032(4) 0.046(4) Uani 1 1 d .
C177 C 0.0249(6) 0.9041(13) 0.0998(4) 0.048(5) Uani 1 1 d .
C178 C 0.1378(6) 0.8842(13) 0.0851(5) 0.050(5) Uani 1 1 d .
C179 C -0.0197(5) 0.8981(12) 0.1963(5) 0.045(4) Uani 1 1 d .
C180 C 0.0079(7) 0.6855(15) 0.0408(5) 0.060(5) Uani 1 1 d .
C181 C 0.2266(6) 0.8767(13) 0.1630(5) 0.049(5) Uani 1 1 d .
C182 C 0.0146(8) 0.8199(16) 0.2861(5) 0.062(6) Uani 1 1 d .
C183 C -0.0504(6) 0.4963(13) 0.0739(4) 0.045(4) Uani 1 1 d .
C184 C 0.1745(8) 0.4814(16) 0.0453(5) 0.066(6) Uani 1 1 d .
C185 C 0.2837(6) 0.6738(15) 0.1866(6) 0.061(6) Uani 1 1 d .
C186 C 0.1788(8) 0.8672(15) 0.2632(6) 0.070(6) Uani 1 1 d .
C187 C 0.1358(11) 0.7042(17) 0.3246(6) 0.087(8) Uani 1 1 d .
C188 C -0.0914(6) 0.5007(12) 0.1727(5) 0.045(4) Uani 1 1 d .
C189 C 0.0569(7) 0.3389(16) 0.0588(5) 0.058(5) Uani 1 1 d .
C190 C 0.2616(5) 0.4537(15) 0.1281(5) 0.058(5) Uani 1 1 d .
C191 C 0.1238(9) 0.4306(19) 0.3200(6) 0.085(8) Uani 1 1 d .
C192 C -0.0053(8) 0.355(2) 0.2754(7) 0.092(9) Uani 1 1 d .
C193 C 1.1065(19) 0.098(4) 0.2148(15) 0.20(2) Uiso 1 1 d .
C194 C 1.1483(14) 0.116(3) 0.2178(10) 0.151(13) Uiso 1 1 d .
C195 C 1.1794(11) 0.129(2) 0.1906(9) 0.125(11) Uiso 1 1 d .
C196 C 1.1512(15) 0.127(3) 0.1536(11) 0.154(14) Uiso 1 1 d .
C197 C 1.1124(13) 0.117(2) 0.1516(9) 0.133(11) Uiso 1 1 d .
C198 C 1.0793(13) 0.103(3) 0.1815(11) 0.154(14) Uiso 1 1 d .
C199 C 1.0747(17) 0.096(3) 0.2520(13) 0.201(19) Uiso 1 1 d .
C200 C 1.1849(14) 0.162(3) 0.1263(11) 0.164(15) Uiso 1 1 d .
C201 C 0.819(3) 0.086(7) 0.483(2) 0.37(5) Uiso 1 1 d .
C202 C 0.861(2) 0.032(5) 0.432(2) 0.31(3) Uiso 1 1 d .
C203 C 0.942(3) 1.069(6) 0.335(2) 0.33(4) Uiso 1 1 d .
C204 C 0.797(3) 1.180(8) 0.517(3) 0.42(5) Uiso 1 1 d .
C205 C 0.885(2) 0.676(5) 0.5727(19) 0.30(3) Uiso 1 1 d .
C206 C 0.853(3) 0.186(6) 0.473(2) 0.35(4) Uiso 1 1 d .
C207 C 0.988(4) 1.099(8) 0.346(3) 0.47(7) Uiso 1 1 d .
C208 C 0.999(2) 0.589(6) 0.372(2) 0.31(4) Uiso 1 1 d .
C211 C 0.994(3) 0.481(6) 0.398(2) 0.36(4) Uiso 1 1 d .

loop_
_atom_site_aniso_label
_atom_site_aniso_U_11
_atom_site_aniso_U_22
_atom_site_aniso_U_33
_atom_site_aniso_U_23
_atom_site_aniso_U_13
_atom_site_aniso_U_12
Sc1 0.063(2) 0.020(2) 0.0457(17) -0.0021(13) 0.0294(15) 0.0037(16)
Sc2 0.066(2) 0.035(2) 0.0454(18) -0.0021(15) 0.0275(16) -0.0045(17)
Sc3 0.095(3) 0.037(3) 0.056(2) 0.0041(17) 0.0306(19) 0.018(2)
Sc4 0.056(2) 0.045(2) 0.0376(16) 0.0012(14) 0.0187(14) 0.0054(17)
Sc5 0.063(2) 0.035(2) 0.0378(16) -0.0010(14) 0.0186(14) 0.0024(17)
Sc6 0.057(2) 0.069(3) 0.050(2) 0.0052(18) 0.0085(16) 0.016(2)
N1 0.044(7) 0.018(8) 0.043(7) -0.002(5) 0.030(6) 0.001(6)
N2 0.030(7) 0.052(10) 0.037(7) 0.017(6) 0.009(5) 0.002(6)
F1 0.075(7) 0.017(7) 0.064(6) -0.006(4) 0.005(5) 0.001(5)
F2 0.077(7) 0.045(7) 0.044(5) -0.006(4) 0.012(5) -0.008(5)
F3 0.036(5) 0.045(7) 0.066(6) -0.006(5) 0.007(4) -0.002(5)
F4 0.126(10) 0.022(8) 0.063(7) -0.019(5) 0.011(6) 0.007(6)
F5 0.071(7) 0.036(7) 0.053(5) -0.009(4) 0.036(5) 0.001(5)
F6 0.065(7) 0.040(7) 0.044(5) -0.005(4) 0.018(4) -0.007(5)
F7 0.069(7) 0.032(7) 0.076(7) -0.013(5) 0.030(5) 0.013(5)
F8 0.037(6) 0.027(7) 0.147(11) 0.000(6) 0.020(6) -0.008(5)
F9 0.054(6) 0.102(10) 0.053(6) 0.007(6) 0.005(5) 0.027(6)
F10 0.070(7) 0.055(8) 0.056(6) 0.006(5) 0.039(5) -0.001(5)
F11 0.091(8) 0.024(7) 0.066(6) 0.019(5) 0.043(5) 0.021(5)
F12 0.100(9) 0.030(7) 0.057(6) 0.012(5) 0.001(6) 0.000(6)
F13 0.058(6) 0.022(7) 0.074(6) -0.008(5) 0.023(5) -0.008(5)
F14 0.075(7) 0.028(7) 0.076(7) -0.015(5) 0.006(5) 0.017(5)
F15 0.062(6) 0.028(7) 0.070(6) -0.017(5) 0.033(5) 0.001(5)
F16 0.044(6) 0.088(9) 0.080(7) -0.040(6) 0.032(5) -0.011(6)
F17 0.073(7) 0.034(7) 0.070(6) -0.009(5) 0.042(5) 0.009(5)
F18 0.094(8) 0.043(8) 0.071(7) 0.018(5) 0.049(6) -0.005(6)
F19 0.097(8) 0.021(7) 0.068(6) 0.017(5) 0.049(6) 0.007(5)
F20 0.062(6) 0.015(6) 0.072(6) 0.008(5) 0.007(5) -0.005(5)
F21 0.056(6) 0.018(6) 0.074(6) 0.007(4) 0.034(5) 0.003(5)
F22 0.094(9) 0.097(10) 0.054(7) 0.002(6) 0.035(6) 0.027(7)
F23 0.116(10) 0.070(10) 0.093(8) -0.004(7) 0.067(8) 0.044(8)
F24 0.122(11) 0.097(11) 0.123(11) -0.062(9) 0.101(9) -0.049(10)
F25 0.096(7) 0.037(6) 0.075(6) 0.002(5) 0.024(5) 0.012(5)
F26 0.080(8) 0.023(7) 0.097(8) -0.012(5) 0.023(6) 0.016(5)
F27 0.065(6) 0.018(6) 0.062(6) -0.010(4) 0.017(5) 0.006(5)
F28 0.070(7) 0.017(6) 0.088(7) 0.004(5) 0.044(6) -0.010(5)
F29 0.093(8) 0.026(7) 0.076(7) 0.017(5) 0.030(6) -0.004(6)
F30 0.091(8) 0.019(7) 0.067(7) -0.004(5) 0.025(6) -0.008(5)
F31 0.111(9) 0.037(8) 0.073(7) 0.026(6) 0.036(6) 0.012(7)
F32 0.111(9) 0.053(8) 0.057(6) 0.002(5) 0.053(6) -0.010(6)
F33 0.102(10) 0.054(8) 0.061(6) 0.022(5) 0.024(6) -0.029(7)
F34 0.085(7) 0.012(6) 0.058(6) -0.008(4) 0.025(5) -0.008(5)
F35 0.047(6) 0.028(6) 0.078(7) -0.012(5) 0.028(5) 0.007(4)
F36 0.063(6) 0.026(6) 0.063(6) -0.016(4) 0.019(5) -0.009(5)
F37 0.044(6) 0.044(7) 0.073(6) 0.013(5) 0.014(5) -0.012(5)
F38 0.070(7) 0.059(8) 0.058(6) 0.001(5) 0.044(5) -0.003(5)
F39 0.080(7) 0.031(8) 0.068(6) 0.008(5) 0.031(5) -0.001(6)
F40 0.093(9) 0.082(11) 0.101(9) 0.014(8) 0.025(7) 0.044(8)
F41 0.083(8) 0.066(9) 0.107(9) -0.025(7) 0.055(7) 0.017(7)
F42 0.111(11) 0.094(12) 0.102(10) -0.053(9) 0.021(8) 0.034(9)
F43 0.100(9) 0.054(8) 0.048(6) -0.003(5) 0.016(5) 0.011(6)
F44 0.123(11) 0.074(10) 0.057(7) 0.030(6) 0.014(7) -0.026(8)
F45 0.109(10) 0.078(10) 0.049(6) 0.018(6) 0.002(6) 0.003(8)
F46 0.096(9) 0.051(8) 0.066(7) -0.020(5) 0.028(6) -0.019(7)
F47 0.122(10) 0.064(9) 0.047(6) -0.003(6) 0.012(6) -0.003(7)
F48 0.099(9) 0.043(8) 0.072(7) -0.029(5) 0.033(6) -0.001(6)
F49 0.094(8) 0.040(7) 0.048(5) 0.013(5) 0.027(5) 0.008(6)
F50 0.088(8) 0.026(7) 0.071(7) -0.005(5) 0.017(6) -0.005(6)
F51 0.070(8) 0.030(7) 0.074(7) 0.008(5) 0.006(5) -0.002(5)
F52 0.058(7) 0.062(8) 0.086(7) 0.012(6) 0.035(6) -0.009(6)
F53 0.089(8) 0.039(7) 0.049(6) 0.013(5) 0.036(5) 0.004(5)
F54 0.079(7) 0.015(7) 0.070(6) 0.005(4) 0.030(5) 0.005(5)
F55 0.100(9) 0.048(8) 0.066(7) 0.015(6) 0.034(6) 0.035(6)
F56 0.064(7) 0.044(8) 0.125(10) -0.013(6) 0.050(7) 0.019(6)
F57 0.089(8) 0.041(8) 0.095(9) -0.033(7) 0.003(7) 0.015(6)
F58 0.088(8) 0.047(8) 0.049(6) 0.001(5) -0.005(5) -0.006(6)
F59 0.084(8) 0.105(11) 0.050(6) -0.005(6) 0.019(5) 0.036(7)
F60 0.077(7) 0.032(8) 0.063(6) 0.015(5) 0.007(5) -0.007(5)
F61 0.078(8) 0.053(9) 0.102(9) -0.006(6) 0.042(7) -0.016(6)
F62 0.054(7) 0.047(9) 0.154(12) 0.002(7) 0.040(7) -0.017(6)
F63 0.074(8) 0.063(10) 0.118(10) -0.020(7) 0.011(8) -0.031(7)
F64 0.148(12) 0.070(10) 0.054(7) -0.018(6) 0.034(7) 0.023(8)
F65 0.150(13) 0.044(10) 0.088(9) -0.015(6) 0.055(8) 0.027(8)
F66 0.077(9) 0.119(12) 0.082(8) -0.047(8) 0.043(7) 0.004(8)
F67 0.073(7) 0.014(7) 0.094(8) -0.005(5) -0.002(6) 0.001(5)
F68 0.083(8) 0.025(7) 0.073(7) -0.002(5) -0.004(6) 0.001(6)
F69 0.070(7) 0.053(8) 0.069(7) -0.017(5) -0.007(5) 0.010(6)
F70 0.156(14) 0.173(17) 0.063(8) 0.016(10) 0.051(9) 0.076(13)
F71 0.068(8) 0.123(13) 0.102(9) -0.034(8) 0.057(7) 0.000(8)
F72 0.175(13) 0.119(12) 0.120(10) -0.056(9) 0.107(10) -0.044(10)
F73 0.047(7) 0.112(12) 0.119(11) 0.019(9) 0.015(7) -0.026(7)
F74 0.041(7) 0.066(11) 0.230(18) 0.005(10) 0.023(8) -0.002(7)
F75 0.043(7) 0.147(15) 0.137(13) -0.038(11) -0.006(7) -0.006(8)
F76 0.080(8) 0.060(9) 0.080(8) -0.024(6) 0.016(6) -0.020(7)
F77 0.099(10) 0.100(12) 0.085(9) -0.026(8) -0.040(8) -0.004(8)
F78 0.101(9) 0.067(10) 0.088(8) -0.040(7) 0.011(7) -0.004(7)
F79 0.163(15) 0.132(14) 0.052(7) -0.009(8) 0.000(8) -0.033(12)
F80 0.155(14) 0.087(13) 0.060(7) -0.026(7) 0.009(8) 0.006(10)
F81 0.076(9) 0.156(15) 0.080(9) -0.025(9) -0.034(7) 0.020(10)
F82 0.056(6) 0.012(7) 0.135(10) 0.025(6) 0.035(6) -0.004(5)
F83 0.056(6) 0.037(7) 0.076(7) -0.002(5) 0.035(5) -0.002(5)
F84 0.059(7) 0.054(8) 0.085(8) -0.002(6) 0.002(6) -0.013(6)
F85 0.125(11) 0.019(8) 0.084(8) -0.016(6) 0.017(7) 0.006(7)
F86 0.140(12) 0.061(9) 0.090(9) -0.023(7) 0.064(8) -0.012(8)
F87 0.080(8) 0.058(8) 0.059(6) -0.018(5) -0.012(6) 0.001(6)
F88 0.062(9) 0.111(15) 0.34(3) -0.045(16) 0.111(14) -0.003(9)
F89 0.087(10) 0.23(2) 0.079(9) -0.058(11) 0.026(7) 0.057(11)
F90 0.116(10) 0.195(15) 0.099(9) 0.053(10) 0.043(8) 0.079(11)
F91 0.206(18) 0.107(13) 0.059(8) 0.012(8) -0.034(9) -0.011(12)
F92 0.116(12) 0.165(17) 0.081(9) 0.067(10) 0.032(8) 0.018(11)
F93 0.164(15) 0.122(14) 0.087(10) 0.041(9) 0.025(9) 0.085(13)
F94 0.154(13) 0.070(10) 0.052(7) 0.018(6) 0.024(7) -0.012(8)
F95 0.092(9) 0.108(12) 0.140(12) 0.074(9) 0.090(9) 0.042(8)
F96 0.096(9) 0.063(10) 0.085(8) 0.012(7) 0.037(7) -0.013(7)
C1 0.043(7) 0.031(8) 0.049(7) -0.002(6) 0.015(6) 0.004(6)
C2 0.051(10) 0.020(13) 0.055(10) 0.005(7) 0.029(8) 0.001(8)
C3 0.048(10) 0.008(11) 0.049(9) 0.002(7) 0.023(7) 0.007(7)
C4 0.055(10) 0.018(10) 0.022(7) -0.011(6) 0.013(6) -0.001(7)
C5 0.035(7) 0.029(8) 0.043(7) 0.002(6) 0.009(5) 0.007(6)
C6 0.042(9) 0.026(12) 0.049(9) -0.013(8) 0.017(7) 0.006(8)
C7 0.081(13) 0.009(11) 0.050(10) -0.002(7) 0.022(9) 0.001(9)
C8 0.035(7) 0.026(8) 0.036(6) 0.007(6) 0.008(5) 0.008(6)
C9 0.058(10) 0.018(11) 0.035(8) 0.003(6) 0.017(7) 0.007(8)
C10 0.031(6) 0.019(8) 0.035(6) 0.001(5) 0.010(5) 0.003(6)
C11 0.047(10) 0.019(11) 0.040(8) 0.005(7) 0.022(7) 0.014(8)
C12 0.054(10) 0.019(11) 0.044(9) -0.005(7) 0.027(7) 0.000(8)
C13 0.042(9) 0.027(12) 0.041(8) -0.006(7) 0.025(7) -0.008(8)
C14 0.033(7) 0.027(8) 0.039(6) -0.011(6) 0.014(5) 0.002(6)
C15 0.035(7) 0.025(8) 0.036(6) -0.009(6) 0.020(5) -0.001(6)
C16 0.043(7) 0.023(8) 0.036(6) -0.008(6) 0.011(6) 0.003(6)
C17 0.042(7) 0.032(8) 0.047(7) -0.004(6) 0.016(6) -0.012(6)
C18 0.029(6) 0.021(8) 0.042(6) 0.002(6) 0.004(5) -0.013(6)
C19 0.041(9) 0.007(10) 0.047(9) -0.004(6) 0.016(7) 0.001(7)
C20 0.044(9) 0.029(12) 0.048(9) -0.003(8) 0.031(7) -0.006(8)
C21 0.054(10) 0.023(12) 0.046(9) 0.009(7) 0.026(7) -0.013(8)
C22 0.063(11) 0.011(11) 0.049(9) 0.006(7) 0.033(8) -0.007(8)
C23 0.045(9) 0.020(11) 0.048(9) -0.012(7) 0.039(7) -0.010(8)
C24 0.063(11) 0.010(11) 0.049(10) -0.002(7) 0.029(8) 0.010(9)
C25 0.038(7) 0.023(8) 0.041(7) 0.002(6) 0.012(5) 0.001(6)
C26 0.050(10) 0.012(10) 0.049(9) -0.006(7) 0.014(7) -0.007(7)
C27 0.037(9) 0.019(11) 0.053(9) 0.002(7) 0.017(7) 0.001(7)
C28 0.039(9) 0.017(10) 0.049(9) 0.001(7) 0.027(7) 0.011(7)
C29 0.043(9) 0.029(11) 0.035(8) -0.001(7) 0.017(7) -0.015(8)
C30 0.059(11) 0.022(11) 0.043(9) 0.011(7) 0.035(8) 0.019(8)
C31 0.064(11) 0.031(12) 0.032(8) -0.011(7) 0.027(7) 0.011(9)
C32 0.044(10) 0.033(12) 0.049(9) -0.003(7) 0.022(7) -0.007(8)
C33 0.033(8) 0.013(10) 0.030(7) -0.004(6) 0.008(6) 0.006(7)
C34 0.053(10) 0.024(11) 0.052(9) -0.003(8) 0.039(8) 0.016(8)
C35 0.042(7) 0.022(8) 0.042(7) -0.010(6) 0.008(6) -0.001(6)
C36 0.065(11) 0.016(11) 0.051(10) 0.006(7) 0.014(8) 0.023(8)
C37 0.047(7) 0.024(8) 0.046(7) 0.000(6) 0.010(6) 0.007(6)
C38 0.054(8) 0.023(8) 0.051(7) 0.003(6) 0.012(6) 0.004(6)
C39 0.048(10) 0.019(11) 0.056(10) -0.007(7) 0.027(8) -0.003(8)
C40 0.043(7) 0.025(8) 0.042(7) 0.010(6) 0.013(6) 0.001(6)
C41 0.060(8) 0.035(9) 0.060(8) -0.010(7) 0.018(7) 0.002(7)
C42 0.034(9) 0.055(14) 0.044(9) -0.012(8) 0.028(7) -0.002(9)
C43 0.028(8) 0.036(12) 0.044(8) 0.006(7) 0.022(7) 0.011(8)
C44 0.036(9) 0.033(12) 0.043(8) -0.007(7) 0.027(7) -0.003(8)
C45 0.060(11) 0.022(11) 0.033(8) -0.002(7) 0.020(7) -0.004(8)
C46 0.046(7) 0.028(8) 0.039(6) -0.012(6) 0.013(6) 0.002(6)
C47 0.034(7) 0.025(8) 0.045(7) -0.011(6) 0.007(6) -0.003(6)
C48 0.072(12) 0.019(12) 0.072(12) -0.019(9) 0.042(10) -0.008(9)
C49 0.029(8) 0.017(11) 0.063(10) -0.008(7) 0.027(7) 0.000(7)
C50 0.059(11) 0.016(11) 0.046(9) 0.007(7) 0.009(8) -0.012(8)
C51 0.038(9) 0.037(12) 0.045(9) -0.003(7) 0.023(7) 0.011(8)
C52 0.024(8) 0.038(14) 0.054(10) 0.008(8) 0.011(7) 0.003(8)
C53 0.033(9) 0.028(14) 0.079(13) 0.005(10) 0.024(8) 0.006(8)
C54 0.048(10) 0.053(16) 0.052(10) 0.006(9) 0.028(8) 0.009(9)
C55 0.030(8) 0.021(11) 0.048(9) -0.005(7) 0.012(7) 0.010(7)
C56 0.061(12) 0.034(13) 0.049(10) -0.004(8) 0.017(8) 0.008(9)
C57 0.064(8) 0.029(8) 0.042(7) -0.001(6) 0.008(6) 0.009(7)
C58 0.069(13) 0.022(12) 0.050(10) 0.011(8) 0.008(8) 0.014(9)
C59 0.049(8) 0.034(9) 0.058(8) 0.005(6) 0.016(6) 0.002(7)
C60 0.051(8) 0.030(8) 0.041(7) 0.007(6) 0.014(6) 0.007(7)
C61 0.051(10) 0.027(12) 0.042(9) 0.007(7) 0.016(7) 0.015(8)
C62 0.073(13) 0.045(14) 0.038(9) 0.008(8) 0.007(8) -0.018(10)
C63 0.044(10) 0.044(15) 0.038(8) 0.007(7) 0.016(7) 0.007(9)
C64 0.065(12) 0.007(12) 0.065(11) -0.012(7) 0.037(9) -0.007(8)
C65 0.031(8) 0.038(12) 0.046(9) 0.002(7) 0.012(7) 0.015(8)
C66 0.041(7) 0.029(8) 0.046(7) -0.004(6) 0.013(6) -0.015(6)
C67 0.052(10) 0.012(10) 0.031(8) -0.009(6) 0.006(6) 0.005(7)
C68 0.047(10) 0.032(12) 0.050(10) -0.011(8) 0.012(7) -0.013(9)
C69 0.029(8) 0.015(11) 0.072(11) -0.007(8) 0.015(7) 0.003(7)
C70 0.036(7) 0.034(8) 0.052(7) 0.001(6) 0.013(6) 0.004(6)
C71 0.050(10) 0.047(14) 0.046(9) -0.005(9) 0.017(8) 0.004(9)
C72 0.024(8) 0.056(15) 0.063(11) 0.005(10) 0.010(7) 0.003(8)
C73 0.050(10) 0.061(15) 0.039(9) -0.005(9) 0.004(7) 0.005(10)
C74 0.090(15) 0.036(14) 0.045(10) 0.006(8) 0.033(9) 0.011(11)
C75 0.063(12) 0.049(14) 0.043(9) 0.017(9) -0.004(8) 0.006(10)
C76 0.064(12) 0.040(15) 0.071(12) 0.010(10) 0.024(10) 0.017(10)
C77 0.049(11) 0.079(19) 0.037(9) 0.005(9) 0.012(7) 0.015(10)
C78 0.058(11) 0.014(13) 0.056(10) -0.010(7) 0.005(8) -0.006(8)
C79 0.029(8) 0.039(13) 0.058(10) -0.002(8) 0.015(7) -0.010(8)
C80 0.047(10) 0.036(13) 0.057(10) -0.012(8) 0.003(8) 0.002(9)
C81 0.057(11) 0.032(14) 0.048(10) -0.010(8) 0.019(8) 0.002(9)
C82 0.055(12) 0.015(12) 0.054(10) -0.005(7) 0.017(8) 0.004(8)
C83 0.033(9) 0.016(11) 0.051(10) -0.001(7) 0.018(7) -0.002(8)
C84 0.104(17) 0.032(15) 0.033(9) 0.004(8) 0.008(10) 0.006(12)
C85 0.058(8) 0.041(9) 0.050(7) -0.001(7) 0.009(7) -0.004(7)
C86 0.044(10) 0.033(12) 0.038(8) -0.002(7) 0.030(7) -0.008(8)
C87 0.040(10) 0.046(13) 0.045(9) 0.007(8) 0.019(7) 0.001(9)
C88 0.043(10) 0.044(15) 0.059(12) 0.001(9) 0.013(8) 0.017(10)
C89 0.058(8) 0.038(9) 0.059(8) -0.005(7) 0.010(7) -0.001(7)
C90 0.111(17) 0.015(13) 0.068(13) 0.003(10) 0.049(12) -0.009(11)
C91 0.076(14) 0.046(16) 0.043(10) 0.008(9) 0.016(9) -0.001(12)
C92 0.050(8) 0.032(8) 0.048(7) 0.005(6) 0.010(6) -0.006(7)
C93 0.045(10) 0.015(12) 0.057(10) -0.001(7) 0.023(8) -0.010(8)
C94 0.065(13) 0.028(13) 0.061(12) -0.001(9) 0.017(9) 0.017(10)
C95 0.068(14) 0.066(17) 0.049(11) 0.000(10) 0.007(9) 0.013(12)
C96 0.078(14) 0.038(14) 0.053(11) -0.012(9) 0.009(9) -0.003(12)
C97 0.047(7) 0.029(8) 0.045(7) 0.005(6) 0.011(6) -0.002(6)
C98 0.057(11) 0.024(12) 0.044(9) 0.006(7) 0.019(8) 0.003(8)
C99 0.060(11) 0.037(12) 0.034(8) -0.005(7) 0.013(7) -0.002(9)
C100 0.025(6) 0.024(8) 0.048(7) 0.004(6) 0.007(5) 0.007(6)
C101 0.035(8) 0.014(10) 0.047(9) 0.011(7) 0.009(6) 0.002(7)
C102 0.039(7) 0.020(8) 0.048(7) -0.004(6) 0.003(6) 0.013(6)
C103 0.043(7) 0.026(8) 0.041(7) -0.004(6) 0.007(6) 0.011(6)
C104 0.029(8) 0.013(10) 0.051(9) 0.009(7) 0.012(6) 0.012(7)
C105 0.023(7) 0.029(12) 0.043(8) 0.016(7) 0.005(6) 0.002(7)
C106 0.041(9) 0.020(12) 0.041(8) 0.003(7) 0.004(7) 0.001(7)
C107 0.046(7) 0.023(8) 0.046(7) -0.012(6) 0.009(6) -0.006(6)
C108 0.068(12) 0.028(13) 0.041(9) 0.003(8) 0.014(8) 0.001(9)
C109 0.030(8) 0.019(12) 0.041(8) -0.001(6) 0.014(6) -0.011(7)
C110 0.027(8) 0.031(13) 0.056(10) 0.004(8) 0.029(7) 0.003(8)
C111 0.028(8) 0.018(11) 0.048(9) -0.003(7) 0.013(7) -0.002(7)
C112 0.041(10) 0.046(14) 0.057(10) 0.006(9) 0.025(8) -0.018(9)
C113 0.036(9) 0.024(12) 0.082(13) -0.006(9) 0.008(8) 0.001(8)
C114 0.044(7) 0.031(8) 0.047(7) -0.006(6) 0.006(6) -0.003(6)
C115 0.053(11) 0.010(11) 0.066(11) -0.018(8) 0.005(8) -0.004(8)
C116 0.053(11) 0.025(12) 0.047(10) -0.006(7) 0.004(8) -0.001(8)
C117 0.073(13) 0.065(16) 0.044(10) -0.035(10) -0.009(9) 0.031(11)
C118 0.047(10) 0.041(14) 0.057(11) -0.012(9) 0.026(8) 0.002(9)
C119 0.113(17) 0.031(14) 0.037(9) -0.007(8) 0.021(10) 0.007(12)
C120 0.028(8) 0.047(14) 0.046(9) -0.007(8) 0.013(7) 0.002(8)
C121 0.022(8) 0.035(12) 0.048(9) 0.006(7) 0.012(6) 0.002(7)
C122 0.037(7) 0.023(8) 0.042(7) 0.003(6) 0.013(5) 0.009(6)
C123 0.050(10) 0.009(10) 0.045(9) -0.002(7) 0.009(7) 0.004(7)
C124 0.047(10) 0.036(12) 0.031(8) -0.009(7) 0.007(7) 0.002(8)
C125 0.051(10) 0.029(12) 0.048(9) 0.016(7) 0.008(7) -0.010(8)
C126 0.056(11) 0.019(12) 0.049(9) -0.015(7) 0.026(8) -0.010(8)
C127 0.068(12) 0.047(15) 0.026(8) -0.019(7) 0.014(7) 0.001(10)
C128 0.069(12) 0.027(12) 0.047(9) -0.001(8) 0.018(8) -0.007(9)
C129 0.064(12) 0.048(14) 0.032(8) -0.003(8) 0.030(8) -0.017(10)
C130 0.037(9) 0.043(14) 0.062(11) -0.010(9) 0.023(8) 0.002(9)
C131 0.047(10) 0.026(13) 0.058(10) -0.001(8) 0.007(8) 0.018(9)
C132 0.060(12) 0.033(14) 0.071(12) 0.018(9) -0.001(9) 0.010(9)
C133 0.050(11) 0.040(14) 0.070(12) -0.007(9) -0.001(9) 0.001(9)
C134 0.048(10) 0.052(14) 0.043(9) -0.011(9) -0.006(8) 0.001(9)
C135 0.039(10) 0.061(15) 0.058(11) -0.001(9) 0.001(8) -0.006(9)
C136 0.091(15) 0.046(15) 0.044(10) -0.023(9) -0.004(9) 0.019(11)
C137 0.054(11) 0.078(17) 0.035(9) -0.011(9) 0.008(8) 0.008(11)
C138 0.064(13) 0.09(2) 0.030(9) -0.018(9) 0.000(8) -0.006(12)
C139 0.051(11) 0.057(15) 0.037(9) -0.006(8) 0.011(7) 0.006(10)
C140 0.061(12) 0.038(14) 0.057(11) 0.003(9) 0.024(9) 0.001(11)
C141 0.074(13) 0.027(13) 0.055(10) 0.003(8) 0.054(10) 0.002(9)
C142 0.068(12) 0.015(12) 0.065(11) 0.006(8) 0.034(9) 0.004(9)
C143 0.038(7) 0.033(8) 0.047(7) 0.001(6) 0.008(6) -0.012(6)
C144 0.040(7) 0.032(8) 0.050(7) -0.002(6) 0.009(6) 0.004(6)
C145 0.041(7) 0.033(8) 0.050(7) -0.003(6) 0.004(6) -0.013(6)
C146 0.056(11) 0.038(13) 0.047(10) -0.003(8) 0.021(8) -0.007(9)
C147 0.055(10) 0.018(12) 0.038(8) -0.011(7) 0.013(7) -0.007(8)
C148 0.061(12) 0.020(12) 0.053(10) -0.008(7) 0.019(8) 0.007(9)
C149 0.037(9) 0.025(12) 0.055(10) -0.011(7) 0.016(7) 0.007(8)
C150 0.016(7) 0.041(12) 0.058(10) -0.006(8) 0.011(7) 0.004(7)
C151 0.035(9) 0.045(14) 0.072(12) 0.007(9) 0.022(8) 0.025(9)
C152 0.028(9) 0.070(17) 0.067(12) -0.011(11) -0.001(8) 0.005(9)
C153 0.046(11) 0.068(18) 0.074(14) -0.002(12) -0.022(9) 0.005(10)
C154 0.053(11) 0.069(17) 0.047(10) -0.006(10) -0.017(8) 0.010(11)
C155 0.056(12) 0.038(14) 0.063(12) -0.010(9) -0.016(9) 0.019(10)
C156 0.089(16) 0.057(18) 0.038(10) 0.003(9) 0.001(9) 0.017(12)
C157 0.044(11) 0.081(19) 0.050(10) 0.014(10) 0.005(8) 0.024(11)
C158 0.123(19) 0.053(16) 0.037(10) 0.018(9) 0.000(10) 0.009(13)
C159 0.073(14) 0.063(18) 0.034(9) -0.003(9) 0.015(8) 0.022(12)
C160 0.090(16) 0.043(15) 0.040(10) 0.023(9) 0.014(9) 0.016(12)
C161 0.083(13) 0.029(13) 0.030(8) 0.012(7) 0.013(8) -0.008(9)
C162 0.037(9) 0.023(12) 0.071(11) 0.005(8) 0.021(8) 0.007(8)
C163 0.054(11) 0.030(12) 0.057(10) 0.007(8) 0.013(8) -0.010(9)
C164 0.022(8) 0.016(11) 0.081(12) 0.005(8) 0.015(8) 0.010(7)
C165 0.051(10) 0.020(11) 0.048(9) -0.006(7) 0.002(7) -0.003(8)
C166 0.040(9) 0.020(11) 0.054(10) -0.002(7) 0.013(7) 0.007(7)
C167 0.028(8) 0.016(11) 0.060(10) -0.004(7) 0.005(7) -0.001(7)
C168 0.076(14) 0.031(13) 0.059(11) 0.003(9) 0.016(10) 0.027(10)
C169 0.039(10) 0.048(14) 0.050(10) 0.002(8) 0.000(8) 0.010(9)
C170 0.065(13) 0.027(13) 0.060(11) 0.001(8) -0.021(9) 0.007(9)
C171 0.037(10) 0.031(14) 0.081(13) 0.004(9) -0.014(9) 0.025(9)
C172 0.046(11) 0.054(15) 0.061(11) 0.021(9) 0.006(8) 0.027(10)
C173 0.085(15) 0.047(14) 0.042(10) 0.009(9) 0.007(9) -0.001(11)
C174 0.066(13) 0.031(13) 0.059(11) 0.023(8) 0.027(9) 0.022(9)
C175 0.037(9) 0.020(11) 0.067(11) 0.003(8) 0.011(8) -0.001(8)
C176 0.057(11) 0.031(12) 0.050(10) 0.003(8) -0.004(8) -0.002(9)
C177 0.044(11) 0.053(15) 0.048(10) 0.000(9) 0.005(8) -0.008(9)
C178 0.048(11) 0.029(14) 0.072(13) 0.014(9) -0.007(9) -0.003(9)
C179 0.035(10) 0.029(13) 0.073(12) -0.010(10) 0.011(8) -0.006(8)
C180 0.082(16) 0.038(17) 0.061(12) -0.001(9) 0.021(10) -0.001(11)
C181 0.040(10) 0.019(13) 0.087(14) -0.001(9) 0.003(10) 0.001(9)
C182 0.096(18) 0.047(17) 0.042(11) -0.010(9) -0.010(10) 0.010(12)
C183 0.054(11) 0.036(14) 0.046(10) 0.012(8) -0.001(8) 0.017(10)
C184 0.096(18) 0.056(17) 0.047(11) -0.029(11) 0.010(10) 0.035(13)
C185 0.030(10) 0.056(17) 0.096(16) -0.030(12) -0.010(10) 0.013(10)
C186 0.089(16) 0.051(17) 0.070(14) -0.020(11) -0.007(12) 0.025(13)
C187 0.15(3) 0.039(18) 0.071(15) 0.001(11) 0.023(16) 0.029(16)
C188 0.061(11) 0.014(12) 0.059(11) 0.005(8) 0.002(9) 0.001(9)
C189 0.061(13) 0.053(18) 0.061(12) -0.018(10) -0.004(10) -0.004(11)
C190 0.027(9) 0.071(16) 0.077(14) 0.020(12) -0.001(9) 0.012(10)
C191 0.091(18) 0.09(2) 0.068(15) 0.005(14) -0.009(13) 0.036(17)
C192 0.078(17) 0.13(3) 0.072(16) 0.045(17) 0.022(13) 0.014(17)

loop_
_atom_type_symbol
_atom_type_description
_atom_type_scat_dispersion_real
_atom_type_scat_dispersion_imag
_atom_type_scat_source
C C 0.0033 0.0016 'International Tables Vol C Tables 4.2.6.8 and 6.1.1.4'
N N 0.0061 0.0033 'International Tables Vol C Tables 4.2.6.8 and 6.1.1.4'
F F 0.0171 0.0103 'International Tables Vol C Tables 4.2.6.8 and 6.1.1.4'
Sc Sc 0.2519 0.3716 'International Tables Vol C Tables 4.2.6.8 and 6.1.1.4'
H H 0.0000 0.0000 'International Tables Vol C Tables 4.2.6.8 and 6.1.1.4'

loop_
_geom_angle_atom_site_label_1
_geom_angle_atom_site_label_2
_geom_angle_atom_site_label_3
_geom_angle
N1 Sc1 C44 171.5(6)
N1 Sc1 C45 150.8(5)
C44 Sc1 C45 36.5(6)
N1 Sc1 C43 141.2(6)
C44 Sc1 C43 36.4(6)
C45 Sc1 C43 64.5(5)
N1 Sc1 C64 135.2(6)
C44 Sc1 C64 37.1(6)
C45 Sc1 C64 64.1(6)
C43 Sc1 C64 57.7(6)
N1 Sc1 C24 127.9(5)
C44 Sc1 C24 60.6(6)
C45 Sc1 C24 34.6(6)
C43 Sc1 C24 68.7(5)
C64 Sc1 C24 95.6(6)
N1 Sc1 C46 123.8(5)
C44 Sc1 C46 60.3(6)
C45 Sc1 C46 33.1(5)
C43 Sc1 C46 94.8(5)
C64 Sc1 C46 68.4(5)
C24 Sc1 C46 56.5(6)
N1 Sc1 C42 116.6(5)
C44 Sc1 C42 57.1(6)
C45 Sc1 C42 92.4(5)
C43 Sc1 C42 32.4(5)
C64 Sc1 C42 54.0(5)
C24 Sc1 C42 101.0(5)
C46 Sc1 C42 115.8(5)
N1 Sc1 C63 114.5(5)
C44 Sc1 C63 57.1(6)
C45 Sc1 C63 91.9(5)
C43 Sc1 C63 53.9(5)
C64 Sc1 C63 32.1(6)
C24 Sc1 C63 116.2(5)
C46 Sc1 C63 100.4(5)
C42 Sc1 C63 30.9(5)
N1 Sc1 C66 111.7(5)
C44 Sc1 C66 67.8(5)
C45 Sc1 C66 57.2(5)
C43 Sc1 C66 103.5(5)
C64 Sc1 C66 54.7(5)
C24 Sc1 C66 86.3(6)
C46 Sc1 C66 30.1(5)
C42 Sc1 C66 108.7(5)
C63 Sc1 C66 82.6(5)
N1 Sc1 C23 117.6(5)
C44 Sc1 C23 68.9(5)
C45 Sc1 C23 58.9(5)
C43 Sc1 C23 56.5(5)
C64 Sc1 C23 105.4(5)
C24 Sc1 C23 29.7(5)
C46 Sc1 C23 86.0(5)
C42 Sc1 C23 84.3(5)
C63 Sc1 C23 110.4(5)
C66 Sc1 C23 115.0(5)
N1 Sc1 Sc3 38.5(4)
C44 Sc1 Sc3 133.2(5)
C45 Sc1 Sc3 165.2(5)
C43 Sc1 Sc3 113.0(4)
C64 Sc1 Sc3 101.8(4)
C24 Sc1 Sc3 160.0(4)
C46 Sc1 Sc3 139.8(4)
C42 Sc1 Sc3 81.9(4)
C63 Sc1 Sc3 76.2(4)
C66 Sc1 Sc3 111.8(4)
C23 Sc1 Sc3 133.3(3)
N1 Sc2 C13 154.7(6)
N1 Sc2 C12 154.6(5)
C13 Sc2 C12 34.4(5)
N1 Sc2 C31 138.7(6)
C13 Sc2 C31 36.9(5)
C12 Sc2 C31 64.6(5)
N1 Sc2 C29 132.3(5)
C13 Sc2 C29 70.9(5)
C12 Sc2 C29 63.3(5)
C31 Sc2 C29 58.5(5)
N1 Sc2 C30 128.9(6)
C13 Sc2 C30 62.7(5)
C12 Sc2 C30 75.7(6)
C31 Sc2 C30 33.0(5)
C29 Sc2 C30 32.9(5)
N1 Sc2 C14 120.5(5)
C13 Sc2 C14 34.3(5)
C12 Sc2 C14 59.8(5)
C31 Sc2 C14 54.2(5)
C29 Sc2 C14 104.2(5)
C30 Sc2 C14 87.0(5)
N1 Sc2 C11 145.2(5)
C13 Sc2 C11 59.3(5)
C12 Sc2 C11 36.0(5)
C31 Sc2 C11 69.1(5)
C29 Sc2 C11 32.1(5)
C30 Sc2 C11 58.6(5)
C14 Sc2 C11 92.1(5)
N1 Sc2 C2 123.8(5)
C13 Sc2 C2 56.1(5)
C12 Sc2 C2 31.0(5)
C31 Sc2 C2 92.0(5)
C29 Sc2 C2 89.3(5)
C30 Sc2 C2 106.6(5)
C14 Sc2 C2 63.6(5)
C11 Sc2 C2 57.5(5)
N1 Sc2 C10 112.9(4)
C13 Sc2 C10 89.6(5)
C12 Sc2 C10 58.2(5)
C31 Sc2 C10 101.6(5)
C29 Sc2 C10 50.2(5)
C30 Sc2 C10 83.0(5)
C14 Sc2 C10 117.8(5)
C11 Sc2 C10 33.3(4)
C2 Sc2 C10 61.3(5)
N1 Sc2 Sc3 25.6(3)
C13 Sc2 Sc3 130.2(4)
C12 Sc2 Sc3 151.6(4)
C31 Sc2 Sc3 117.7(4)
C29 Sc2 Sc3 144.2(4)
C30 Sc2 Sc3 122.9(4)
C14 Sc2 Sc3 97.3(4)
C11 Sc2 Sc3 170.5(3)
C2 Sc2 Sc3 126.2(4)
C10 Sc2 Sc3 138.3(3)
N1 Sc2 Sc1 25.5(3)
C13 Sc2 Sc1 169.8(4)
C12 Sc2 Sc1 138.4(4)
C31 Sc2 Sc1 153.3(4)
C29 Sc2 Sc1 114.0(3)
C30 Sc2 Sc1 126.5(4)
C14 Sc2 Sc1 141.7(4)
C11 Sc2 Sc1 119.8(3)
C2 Sc2 Sc1 114.1(3)
C10 Sc2 Sc1 87.4(3)
Sc3 Sc2 Sc1 51.14(9)
N1 Sc3 C58 152.3(7)
N1 Sc3 C75 161.1(6)
C58 Sc3 C75 37.1(7)
N1 Sc3 C74 140.7(7)
C58 Sc3 C74 66.9(7)
C75 Sc3 C74 36.5(6)
N1 Sc3 C57 133.6(5)
C58 Sc3 C57 36.5(6)
C75 Sc3 C57 64.5(6)
C74 Sc3 C57 76.2(6)
N1 Sc3 C73 129.1(6)
C58 Sc3 C73 73.1(7)
C75 Sc3 C73 61.0(6)
C74 Sc3 C73 34.6(5)
C57 Sc3 C73 59.9(6)
N1 Sc3 C61 126.7(5)
C58 Sc3 C61 56.1(6)
C75 Sc3 C61 35.9(6)
C74 Sc3 C61 62.0(6)
C57 Sc3 C61 92.1(5)
C73 Sc3 C61 94.1(5)
N1 Sc3 C59 123.0(6)
C58 Sc3 C59 32.0(6)
C75 Sc3 C59 57.5(6)
C74 Sc3 C59 93.3(6)
C57 Sc3 C59 57.8(6)
C73 Sc3 C59 105.1(6)
C61 Sc3 C59 52.9(6)
N1 Sc3 C56 128.3(5)
C58 Sc3 C56 59.4(6)
C75 Sc3 C56 69.5(6)
C74 Sc3 C56 60.7(6)
C57 Sc3 C56 31.3(6)
C73 Sc3 C56 32.5(6)
C61 Sc3 C56 105.0(5)
C59 Sc3 C56 87.3(6)
N1 Sc3 C60 114.7(5)
C58 Sc3 C60 51.8(6)
C75 Sc3 C60 54.6(6)
C74 Sc3 C60 88.4(6)
C57 Sc3 C60 85.7(6)
C73 Sc3 C60 115.2(6)
C61 Sc3 C60 29.6(5)
C59 Sc3 C60 30.6(5)
C56 Sc3 C60 111.0(5)
N1 Sc3 C76 113.1(6)
C58 Sc3 C76 93.1(6)
C75 Sc3 C76 57.0(7)
C74 Sc3 C76 30.0(6)
C57 Sc3 C76 106.1(6)
C73 Sc3 C76 54.5(5)
C61 Sc3 C76 64.1(6)
C59 Sc3 C76 111.9(6)
C56 Sc3 C76 86.1(6)
C60 Sc3 C76 93.7(5)
N1 Sc3 Sc1 38.9(3)
C58 Sc3 Sc1 134.1(5)
C75 Sc3 Sc1 122.6(5)
C74 Sc3 Sc1 123.9(5)
C57 Sc3 Sc1 156.2(5)
C73 Sc3 Sc1 143.9(5)
C61 Sc3 Sc1 87.9(4)
C59 Sc3 Sc1 104.7(4)
C56 Sc3 Sc1 166.2(4)
C60 Sc3 Sc1 82.6(4)
C76 Sc3 Sc1 95.3(4)
N2 Sc4 C140 168.2(7)
N2 Sc4 C141 152.7(6)
C140 Sc4 C141 37.4(7)
N2 Sc4 C139 140.7(6)
C140 Sc4 C139 36.2(7)
C141 Sc4 C139 64.0(6)
N2 Sc4 C160 133.5(6)
C140 Sc4 C160 35.8(7)
C141 Sc4 C160 63.8(7)
C139 Sc4 C160 57.8(7)
N2 Sc4 C120 129.2(5)
C140 Sc4 C120 62.5(6)
C141 Sc4 C120 35.7(6)
C139 Sc4 C120 68.3(6)
C160 Sc4 C120 96.3(6)
N2 Sc4 C142 123.2(6)
C140 Sc4 C142 62.2(7)
C141 Sc4 C142 34.8(6)
C139 Sc4 C142 96.1(6)
C160 Sc4 C142 68.8(7)
C120 Sc4 C142 58.7(6)
N2 Sc4 C138 115.2(6)
C140 Sc4 C138 56.2(7)
C141 Sc4 C138 92.1(6)
C139 Sc4 C138 32.7(6)
C160 Sc4 C138 54.0(7)
C120 Sc4 C138 100.8(6)
C142 Sc4 C138 116.9(6)
N2 Sc4 C159 113.0(5)
C140 Sc4 C159 55.3(7)
C141 Sc4 C159 91.0(6)
C139 Sc4 C159 54.2(6)
C160 Sc4 C159 31.4(6)
C120 Sc4 C159 116.2(5)
C142 Sc4 C159 100.1(7)
C138 Sc4 C159 31.4(6)
N2 Sc4 C119 119.0(6)
C140 Sc4 C119 69.9(6)
C141 Sc4 C119 59.8(6)
C139 Sc4 C119 55.3(6)
C160 Sc4 C119 105.1(6)
C120 Sc4 C119 30.2(6)
C142 Sc4 C119 88.5(6)
C138 Sc4 C119 83.0(7)
C159 Sc4 C119 109.5(6)
N2 Sc4 C162 110.4(5)
C140 Sc4 C162 68.6(6)
C141 Sc4 C162 58.3(5)
C139 Sc4 C162 104.3(6)
C160 Sc4 C162 55.2(7)
C120 Sc4 C162 88.1(5)
C142 Sc4 C162 29.9(5)
C138 Sc4 C162 109.2(6)
C159 Sc4 C162 82.0(7)
C119 Sc4 C162 117.0(6)
N2 Sc4 Sc6 37.0(3)
C140 Sc4 Sc6 131.5(5)
C141 Sc4 Sc6 164.5(5)
C139 Sc4 Sc6 113.2(5)
C160 Sc4 Sc6 101.3(5)
C120 Sc4 Sc6 159.6(4)
C142 Sc4 Sc6 138.0(4)
C138 Sc4 Sc6 81.8(4)
C159 Sc4 Sc6 76.3(4)
C119 Sc4 Sc6 132.7(5)
C162 Sc4 Sc6 110.3(4)
N2 Sc5 C108 154.7(6)
N2 Sc5 C109 152.4(5)
C108 Sc5 C109 34.9(6)
N2 Sc5 C127 137.5(6)
C108 Sc5 C127 64.6(6)
C109 Sc5 C127 36.5(6)
N2 Sc5 C126 128.9(6)
C108 Sc5 C126 76.1(6)
C109 Sc5 C126 62.6(5)
C127 Sc5 C126 32.8(5)
N2 Sc5 C125 132.5(5)
C108 Sc5 C125 64.8(6)
C109 Sc5 C125 72.2(5)
C127 Sc5 C125 58.9(6)
C126 Sc5 C125 33.0(6)
N2 Sc5 C110 119.6(5)
C108 Sc5 C110 58.5(6)
C109 Sc5 C110 33.1(5)
C127 Sc5 C110 54.0(6)
C126 Sc5 C110 86.6(5)
C125 Sc5 C110 104.5(5)
N2 Sc5 C107 145.9(5)
C108 Sc5 C107 35.8(6)
C109 Sc5 C107 60.6(5)
C127 Sc5 C107 71.0(5)
C126 Sc5 C107 61.2(5)
C125 Sc5 C107 35.1(5)
C110 Sc5 C107 91.5(5)
N2 Sc5 C98 123.5(6)
C108 Sc5 C98 31.3(5)
C109 Sc5 C98 57.0(5)
C127 Sc5 C98 92.4(6)
C126 Sc5 C98 107.3(5)
C125 Sc5 C98 90.9(5)
C110 Sc5 C98 62.8(5)
C107 Sc5 C98 56.3(5)
N2 Sc5 C106 114.7(5)
C108 Sc5 C106 58.3(5)
C109 Sc5 C106 90.2(5)
C127 Sc5 C106 101.8(5)
C126 Sc5 C106 83.7(5)
C125 Sc5 C106 50.9(5)
C110 Sc5 C106 116.6(5)
C107 Sc5 C106 31.7(4)
C98 Sc5 C106 61.2(5)
N2 Sc5 Sc6 24.6(3)
C108 Sc5 Sc6 150.8(5)
C109 Sc5 Sc6 128.8(4)
C127 Sc5 Sc6 117.0(5)
C126 Sc5 Sc6 122.3(4)
C125 Sc5 Sc6 143.2(4)
C110 Sc5 Sc6 97.5(4)
C107 Sc5 Sc6 170.5(3)
C98 Sc5 Sc6 125.7(4)
C106 Sc5 Sc6 139.1(3)
N2 Sc5 Sc4 27.0(3)
C108 Sc5 Sc4 138.4(4)
C109 Sc5 Sc4 169.5(4)
C127 Sc5 Sc4 153.9(5)
C126 Sc5 Sc4 127.3(4)
C125 Sc5 Sc4 113.9(4)
C110 Sc5 Sc4 141.6(4)
C107 Sc5 Sc4 118.9(3)
C98 Sc5 Sc4 113.4(3)
C106 Sc5 Sc4 87.7(3)
Sc6 Sc5 Sc4 51.58(9)
N2 Sc6 C171 159.5(6)
N2 Sc6 C154 151.3(7)
C171 Sc6 C154 38.0(7)
N2 Sc6 C170 141.7(6)
C171 Sc6 C170 38.4(6)
C154 Sc6 C170 67.0(7)
N2 Sc6 C153 133.2(6)
C171 Sc6 C153 65.3(7)
C154 Sc6 C153 34.2(6)
C170 Sc6 C153 76.2(7)
N2 Sc6 C157 126.4(5)
C171 Sc6 C157 33.9(6)
C154 Sc6 C157 58.2(7)
C170 Sc6 C157 62.3(7)
C153 Sc6 C157 92.0(7)
N2 Sc6 C169 129.9(6)
C171 Sc6 C169 62.9(6)
C154 Sc6 C169 72.5(7)
C170 Sc6 C169 33.4(6)
C153 Sc6 C169 61.2(7)
C157 Sc6 C169 93.6(6)
N2 Sc6 C152 127.0(5)
C171 Sc6 C152 73.0(6)
C154 Sc6 C152 58.9(6)
C170 Sc6 C152 61.4(7)
C153 Sc6 C152 32.4(6)
C157 Sc6 C152 106.6(6)
C169 Sc6 C152 33.9(6)
N2 Sc6 C155 121.6(6)
C171 Sc6 C155 56.5(6)
C154 Sc6 C155 33.5(6)
C170 Sc6 C155 93.9(6)
C153 Sc6 C155 57.6(7)
C157 Sc6 C155 53.3(7)
C169 Sc6 C155 105.9(6)
C152 Sc6 C155 88.7(6)
N2 Sc6 C172 112.5(6)
C171 Sc6 C172 58.5(7)
C154 Sc6 C172 94.8(7)
C170 Sc6 C172 32.2(6)
C153 Sc6 C172 108.3(6)
C157 Sc6 C172 63.2(7)
C169 Sc6 C172 55.7(5)
C152 Sc6 C172 89.0(6)
C155 Sc6 C172 112.4(6)
N2 Sc6 C156 113.2(6)
C171 Sc6 C156 53.4(6)
C154 Sc6 C156 53.9(6)
C170 Sc6 C156 89.7(6)
C153 Sc6 C156 85.3(7)
C157 Sc6 C156 30.7(6)
C169 Sc6 C156 115.9(6)
C152 Sc6 C156 112.8(6)
C155 Sc6 C156 30.3(6)
C172 Sc6 C156 93.7(6)
N2 Sc6 Sc4 38.6(3)
C171 Sc6 Sc4 121.1(5)
C154 Sc6 Sc4 135.0(5)
C170 Sc6 Sc4 125.3(5)
C153 Sc6 Sc4 154.4(6)
C157 Sc6 Sc4 87.9(4)
C169 Sc6 Sc4 144.3(5)
C152 Sc6 Sc4 165.0(4)
C155 Sc6 Sc4 103.4(4)
C172 Sc6 Sc4 94.4(4)
C156 Sc6 Sc4 81.6(5)
Sc3 N1 Sc1 102.6(5)
Sc3 N1 Sc2 128.5(6)
Sc1 N1 Sc2 128.9(7)
Sc6 N2 Sc4 104.4(5)
Sc6 N2 Sc5 129.7(6)
Sc4 N2 Sc5 125.8(6)
C5 C1 C9 107.8(12)
C5 C1 C2 98.3(13)
C9 C1 C2 110.1(14)
C5 C1 C81 113.4(14)
C9 C1 C81 110.4(14)
C2 C1 C81 116.0(13)
C12 C2 C3 123.9(14)
C12 C2 C1 126.3(15)
C3 C2 C1 109.6(13)
C12 C2 Sc2 59.8(9)
C3 C2 Sc2 103.4(11)
C1 C2 Sc2 107.3(10)
C15 C3 C2 108.7(14)
C15 C3 C4 108.5(12)
C2 C3 C4 100.3(11)
C15 C3 C82 111.4(12)
C2 C3 C82 113.9(13)
C4 C3 C82 113.4(13)
C18 C4 C5 122.7(12)
C18 C4 C3 123.7(13)
C5 C4 C3 108.3(12)
C6 C5 C4 118.3(14)
C6 C5 C1 125.6(14)
C4 C5 C1 113.1(12)
C20 C6 C5 119.1(13)
C20 C6 C7 118.2(13)
C5 C6 C7 120.5(14)
C6 C7 C23 113.4(14)
C6 C7 C8 107.8(13)
C23 C7 C8 99.7(13)
C6 C7 C83 112.7(14)
C23 C7 C83 113.2(12)
C8 C7 C83 109.0(13)
C9 C8 C25 122.0(14)
C9 C8 C7 124.4(14)
C25 C8 C7 109.2(12)
C8 C9 C10 115.5(14)
C8 C9 C1 122.4(14)
C10 C9 C1 118.9(12)
C27 C10 C9 121.8(12)
C27 C10 C11 110.5(12)
C9 C10 C11 125.2(13)
C27 C10 Sc2 93.7(10)
C9 C10 Sc2 92.8(9)
C11 C10 Sc2 67.7(7)
C29 C11 C84 122.0(15)
C29 C11 C12 113.1(13)
C84 C11 C12 106.4(14)
C29 C11 C10 97.6(11)
C84 C11 C10 109.4(13)
C12 C11 C10 107.3(12)
C29 C11 Sc2 66.4(8)
C84 C11 Sc2 165.8(12)
C12 C11 Sc2 59.6(8)
C10 C11 Sc2 79.0(8)
C13 C12 C2 119.2(16)
C13 C12 C11 114.7(14)
C2 C12 C11 120.8(13)
C13 C12 Sc2 72.8(9)
C2 C12 Sc2 89.2(10)
C11 C12 Sc2 84.4(9)
C12 C13 C14 120.2(13)
C12 C13 C31 124.0(14)
C14 C13 C31 101.1(13)
C12 C13 Sc2 72.8(8)
C14 C13 Sc2 84.3(8)
C31 C13 Sc2 75.9(8)
C33 C14 C15 120.7(15)
C33 C14 C13 115.3(14)
C15 C14 C13 119.4(13)
C33 C14 Sc2 93.7(9)
C15 C14 Sc2 92.9(8)
C13 C14 Sc2 61.4(7)
C16 C15 C14 115.8(14)
C16 C15 C3 122.5(13)
C14 C15 C3 120.4(14)
C35 C16 C15 122.1(14)
C35 C16 C17 111.5(14)
C15 C16 C17 122.3(13)
C37 C17 C85 114.1(14)
C37 C17 C18 112.3(12)
C85 C17 C18 113.5(14)
C37 C17 C16 97.2(12)
C85 C17 C16 110.8(12)
C18 C17 C16 107.6(13)
C19 C18 C4 116.9(14)
C19 C18 C17 119.3(13)
C4 C18 C17 121.6(12)
C18 C19 C20 121.8(14)
C18 C19 C39 123.5(13)
C20 C19 C39 111.0(12)
C6 C20 C19 121.1(13)
C6 C20 C21 124.6(14)
C19 C20 C21 107.5(14)
C40 C21 C20 109.9(14)
C40 C21 C22 124.4(15)
C20 C21 C22 123.2(14)
C21 C22 C86 113.3(13)
C21 C22 C43 109.7(14)
C86 C22 C43 109.3(12)
C21 C22 C23 106.2(11)
C86 C22 C23 113.8(13)
C43 C22 C23 104.1(12)
C24 C23 C7 114.2(14)
C24 C23 C22 122.0(15)
C7 C23 C22 122.6(13)
C24 C23 Sc1 63.5(9)
C7 C23 Sc1 115.4(9)
C22 C23 Sc1 82.1(9)
C23 C24 C45 128.1(15)
C23 C24 C25 104.6(14)
C45 C24 C25 120.3(15)
C23 C24 Sc1 86.8(10)
C45 C24 Sc1 65.2(9)
C25 C24 Sc1 96.2(9)
C26 C25 C8 121.0(13)
C26 C25 C24 124.0(15)
C8 C25 C24 110.1(14)
C27 C26 C25 118.3(14)
C27 C26 C47 121.8(14)
C25 C26 C47 118.1(13)
C10 C27 C26 121.0(14)
C10 C27 C28 110.8(12)
C26 C27 C28 123.8(15)
C27 C28 C49 111.6(12)
C27 C28 C29 99.0(12)
C49 C28 C29 107.4(12)
C27 C28 C87 113.9(13)
C49 C28 C87 108.8(13)
C29 C28 C87 115.6(11)
C30 C29 C11 125.7(15)
C30 C29 C28 123.6(14)
C11 C29 C28 110.0(13)
C30 C29 Sc2 74.0(9)
C11 C29 Sc2 81.5(9)
C28 C29 Sc2 109.7(9)
C31 C30 C29 117.8(16)
C31 C30 C51 118.7(14)
C29 C30 C51 121.7(14)
C31 C30 Sc2 71.5(9)
C29 C30 Sc2 73.2(9)
C51 C30 Sc2 112.9(9)
C30 C31 C13 118.8(14)
C30 C31 C32 124.7(15)
C13 C31 C32 111.5(14)
C30 C31 Sc2 75.5(8)
C13 C31 Sc2 67.3(7)
C32 C31 Sc2 106.0(9)
C53 C32 C31 111.6(13)
C53 C32 C88 114.7(14)
C31 C32 C88 112.1(13)
C53 C32 C33 108.2(12)
C31 C32 C33 98.4(12)
C88 C32 C33 110.5(13)
C14 C33 C34 122.6(14)
C14 C33 C32 109.1(13)
C34 C33 C32 125.9(14)
C33 C34 C35 117.9(16)
C33 C34 C55 119.1(15)
C35 C34 C55 120.2(14)
C16 C35 C34 120.7(16)
C16 C35 C36 112.6(14)
C34 C35 C36 123.5(15)
C35 C36 C57 111.3(15)
C35 C36 C37 100.4(13)
C57 C36 C37 111.2(13)
C35 C36 C89 115.0(13)
C57 C36 C89 110.9(14)
C37 C36 C89 107.6(15)
C38 C37 C36 125.5(15)
C38 C37 C17 118.9(14)
C36 C37 C17 111.0(12)
C37 C38 C39 125.1(16)
C37 C38 C59 117.0(15)
C39 C38 C59 116.9(14)
C38 C39 C19 109.3(12)
C38 C39 C90 109.6(15)
C19 C39 C90 113.3(15)
C38 C39 C40 115.4(14)
C19 C39 C40 99.5(12)
C90 C39 C40 109.5(12)
C21 C40 C41 125.2(16)
C21 C40 C39 110.4(14)
C41 C40 C39 122.1(14)
C40 C41 C42 106.4(15)
C40 C41 C60 109.0(13)
C42 C41 C60 103.5(14)
C40 C41 C91 114.5(15)
C42 C41 C91 111.3(14)
C60 C41 C91 111.5(15)
C43 C42 C63 109.2(16)
C43 C42 C41 125.9(16)
C63 C42 C41 124.3(16)
C43 C42 Sc1 63.8(8)
C63 C42 Sc1 76.9(9)
C41 C42 Sc1 118.5(10)
C42 C43 C44 109.9(14)
C42 C43 C22 118.6(15)
C44 C43 C22 126.7(14)
C42 C43 Sc1 83.8(8)
C44 C43 Sc1 65.3(7)
C22 C43 Sc1 98.5(8)
C45 C44 C43 121.8(15)
C45 C44 C64 119.7(14)
C43 C44 C64 104.7(14)
C45 C44 Sc1 75.1(8)
C43 C44 Sc1 78.3(8)
C64 C44 Sc1 79.6(8)
C46 C45 C44 117.1(15)
C46 C45 C24 114.6(13)
C44 C45 C24 113.6(14)
C46 C45 Sc1 82.6(9)
C44 C45 Sc1 68.4(8)
C24 C45 Sc1 80.3(9)
C66 C46 C45 123.1(16)
C66 C46 C47 107.5(13)
C45 C46 C47 126.9(14)
C66 C46 Sc1 83.4(10)
C45 C46 Sc1 64.3(9)
C47 C46 Sc1 110.8(9)
C48 C47 C26 108.6(13)
C48 C47 C46 104.6(13)
C26 C47 C46 109.7(13)
C48 C47 C92 112.2(13)
C26 C47 C92 114.3(13)
C46 C47 C92 107.0(12)
C67 C48 C49 117.2(15)
C67 C48 C47 109.3(14)
C49 C48 C47 127.2(17)
C50 C49 C48 118.4(16)
C50 C49 C28 123.8(13)
C48 C49 C28 115.3(13)
C49 C50 C69 123.6(15)
C49 C50 C51 125.1(15)
C69 C50 C51 107.6(15)
C30 C51 C93 110.2(13)
C30 C51 C50 108.9(12)
C93 C51 C50 110.6(14)
C30 C51 C52 111.8(14)
C93 C51 C52 111.9(13)
C50 C51 C52 103.2(13)
C53 C52 C70 123.1(15)
C53 C52 C51 123.9(15)
C70 C52 C51 105.2(14)
C52 C53 C54 118.3(17)
C52 C53 C32 120.3(15)
C54 C53 C32 118.4(16)
C53 C54 C72 120.0(17)
C53 C54 C55 128.2(16)
C72 C54 C55 108.1(15)
C54 C55 C34 108.7(13)
C54 C55 C94 112.6(13)
C34 C55 C94 110.6(13)
C54 C55 C56 103.6(12)
C34 C55 C56 110.1(12)
C94 C55 C56 111.0(13)
C57 C56 C73 123.3(15)
C57 C56 C55 122.5(15)
C73 C56 C55 106.3(15)
C57 C56 Sc3 67.2(10)
C73 C56 Sc3 69.8(9)
C55 C56 Sc3 110.9(10)
C56 C57 C58 116.9(16)
C56 C57 C36 120.7(15)
C58 C57 C36 121.4(16)
C56 C57 Sc3 81.5(11)
C58 C57 Sc3 65.0(9)
C36 C57 Sc3 113.4(11)
C59 C58 C75 113.4(16)
C59 C58 C57 117.1(16)
C75 C58 C57 118.9(16)
C59 C58 Sc3 87.3(11)
C75 C58 Sc3 71.8(10)
C57 C58 Sc3 78.5(10)
C58 C59 C60 105.3(16)
C58 C59 C38 123.6(15)
C60 C59 C38 123.6(16)
C58 C59 Sc3 60.8(10)
C60 C59 Sc3 79.3(11)
C38 C59 Sc3 100.1(10)
C61 C60 C59 111.7(15)
C61 C60 C41 125.0(15)
C59 C60 C41 122.3(16)
C61 C60 Sc3 67.7(9)
C59 C60 Sc3 70.1(9)
C41 C60 Sc3 120.7(11)
C60 C61 C75 108.8(15)
C60 C61 C62 123.7(15)
C75 C61 C62 125.4(16)
C60 C61 Sc3 82.7(9)
C75 C61 Sc3 62.8(8)
C62 C61 Sc3 107.7(10)
C63 C62 C95 117.8(15)
C63 C62 C77 103.7(15)
C95 C62 C77 112.3(16)
C63 C62 C61 107.1(14)
C95 C62 C61 110.6(16)
C77 C62 C61 104.3(14)
C42 C63 C64 107.4(15)
C42 C63 C62 124.3(17)
C64 C63 C62 127.5(16)
C42 C63 Sc1 72.2(9)
C64 C63 Sc1 63.6(9)
C62 C63 Sc1 121.4(9)
C63 C64 C44 108.7(15)
C63 C64 C65 121.7(15)
C44 C64 C65 124.1(15)
C63 C64 Sc1 84.2(10)
C44 C64 Sc1 63.3(8)
C65 C64 Sc1 97.8(9)
C78 C65 C66 109.6(13)
C78 C65 C64 108.6(14)
C66 C65 C64 104.9(13)
C78 C65 C96 113.0(14)
C66 C65 C96 108.2(15)
C64 C65 C96 112.3(13)
C46 C66 C65 126.7(13)
C46 C66 C67 109.6(13)
C65 C66 C67 121.8(13)
C46 C66 Sc1 66.5(9)
C65 C66 Sc1 85.9(10)
C67 C66 Sc1 105.8(9)
C68 C67 C48 123.5(14)
C68 C67 C66 122.0(14)
C48 C67 C66 106.8(13)
C67 C68 C69 116.7(16)
C67 C68 C79 116.4(14)
C69 C68 C79 119.7(15)
C50 C69 C68 120.4(15)
C50 C69 C70 109.6(15)
C68 C69 C70 119.7(15)
C52 C70 C71 119.6(15)
C52 C70 C69 111.6(15)
C71 C70 C69 122.1(14)
C70 C71 C72 117.0(15)
C70 C71 C80 118.8(15)
C72 C71 C80 117.5(16)
C71 C72 C54 121.4(16)
C71 C72 C73 120.6(15)
C54 C72 C73 109.4(16)
C56 C73 C74 121.0(17)
C56 C73 C72 110.0(15)
C74 C73 C72 120.2(16)
C56 C73 Sc3 77.7(10)
C74 C73 Sc3 65.7(11)
C72 C73 Sc3 99.7(11)
C76 C74 C75 119.2(16)
C76 C74 C73 117.5(16)
C75 C74 C73 114.9(17)
C76 C74 Sc3 91.8(13)
C75 C74 Sc3 69.4(11)
C73 C74 Sc3 79.7(11)
C58 C75 C74 123.0(15)
C58 C75 C61 100.7(15)
C74 C75 C61 117.0(17)
C58 C75 Sc3 71.1(9)
C74 C75 Sc3 74.2(11)
C61 C75 Sc3 81.3(10)
C74 C76 C80 124.1(16)
C74 C76 C77 124.6(19)
C80 C76 C77 105.2(17)
C74 C76 Sc3 58.1(12)
C80 C76 Sc3 101.9(12)
C77 C76 Sc3 90.8(12)
C78 C77 C76 110.4(16)
C78 C77 C62 123.6(16)
C76 C77 C62 123.1(19)
C77 C78 C79 107.2(15)
C77 C78 C65 125.9(15)
C79 C78 C65 122.0(16)
C80 C79 C68 120.3(14)
C80 C79 C78 106.5(15)
C68 C79 C78 123.6(15)
C76 C80 C79 110.6(14)
C76 C80 C71 119.8(16)
C79 C80 C71 119.1(16)
F2 C81 F3 107.2(13)
F2 C81 F1 106.1(14)
F3 C81 F1 108.0(13)
F2 C81 C1 111.9(13)
F3 C81 C1 112.0(14)
F1 C81 C1 111.3(14)
F6 C82 F5 108.0(14)
F6 C82 F4 107.8(14)
F5 C82 F4 106.5(12)
F6 C82 C3 114.3(12)
F5 C82 C3 110.2(14)
F4 C82 C3 109.8(14)
F9 C83 F8 109.9(14)
F9 C83 F7 108.0(14)
F8 C83 F7 109.1(12)
F9 C83 C7 111.0(12)
F8 C83 C7 109.7(13)
F7 C83 C7 109.1(13)
F12 C84 F11 106.3(17)
F12 C84 F10 107.5(14)
F11 C84 F10 104.8(15)
F12 C84 C11 116.4(17)
F11 C84 C11 113.6(14)
F10 C84 C11 107.5(16)
F15 C85 F13 108.2(15)
F15 C85 F14 105.5(14)
F13 C85 F14 104.4(14)
F15 C85 C17 115.3(14)
F13 C85 C17 112.6(14)
F14 C85 C17 110.1(15)
F18 C86 F17 108.1(12)
F18 C86 F16 109.1(13)
F17 C86 F16 103.6(13)
F18 C86 C22 111.2(14)
F17 C86 C22 111.7(13)
F16 C86 C22 112.8(12)
F21 C87 F20 110.0(15)
F21 C87 F19 106.5(13)
F20 C87 F19 107.7(13)
F21 C87 C28 111.6(13)
F20 C87 C28 110.6(13)
F19 C87 C28 110.4(13)
F24 C88 F23 108.9(16)
F24 C88 F22 109.0(17)
F23 C88 F22 103.7(16)
F24 C88 C32 113.9(16)
F23 C88 C32 110.3(15)
F22 C88 C32 110.5(14)
F27 C89 F25 112.0(16)
F27 C89 F26 107.6(14)
F25 C89 F26 106.5(15)
F27 C89 C36 115.4(16)
F25 C89 C36 108.1(14)
F26 C89 C36 106.8(14)
F29 C90 F30 110.3(16)
F29 C90 F28 108.6(13)
F30 C90 F28 106.7(18)
F29 C90 C39 111.5(19)
F30 C90 C39 109.8(13)
F28 C90 C39 109.8(14)
F32 C91 F33 106.4(16)
F32 C91 F31 109.0(16)
F33 C91 F31 108.1(17)
F32 C91 C41 112.3(17)
F33 C91 C41 109.5(15)
F31 C91 C41 111.3(15)
F36 C92 F35 110.8(13)
F36 C92 F34 109.9(14)
F35 C92 F34 107.3(14)
F36 C92 C47 111.8(14)
F35 C92 C47 109.9(13)
F34 C92 C47 107.1(12)
F39 C93 F38 109.1(14)
F39 C93 F37 106.3(13)
F38 C93 F37 105.9(13)
F39 C93 C51 112.9(13)
F38 C93 C51 112.7(14)
F37 C93 C51 109.5(13)
F42 C94 F41 109.5(16)
F42 C94 F40 108.5(17)
F41 C94 F40 98.7(16)
F42 C94 C55 116.2(16)
F41 C94 C55 113.0(15)
F40 C94 C55 109.4(14)
F44 C95 F45 109.2(19)
F44 C95 F43 106.8(15)
F45 C95 F43 107.6(17)
F44 C95 C62 109.4(16)
F45 C95 C62 112.2(16)
F43 C95 C62 111.4(18)
F48 C96 F46 105.6(16)
F48 C96 F47 105.1(15)
F46 C96 F47 104.4(16)
F48 C96 C65 114.5(16)
F46 C96 C65 112.4(15)
F47 C96 C65 114.0(17)
C101 C97 C98 97.5(13)
C101 C97 C177 114.0(14)
C98 C97 C177 116.3(13)
C101 C97 C105 107.8(12)
C98 C97 C105 108.2(14)
C177 C97 C105 111.9(13)
C108 C98 C99 122.5(15)
C108 C98 C97 126.1(16)
C99 C98 C97 111.1(14)
C108 C98 Sc5 57.5(8)
C99 C98 Sc5 102.2(11)
C97 C98 Sc5 107.5(9)
C98 C99 C111 110.4(14)
C98 C99 C100 100.7(12)
C111 C99 C100 110.0(13)
C98 C99 C178 111.0(14)
C111 C99 C178 111.2(13)
C100 C99 C178 113.1(15)
C114 C100 C101 123.8(13)
C114 C100 C99 121.9(13)
C101 C100 C99 109.1(13)
C102 C101 C100 119.2(14)
C102 C101 C97 126.6(13)
C100 C101 C97 112.1(13)
C116 C102 C101 118.2(14)
C116 C102 C103 118.7(14)
C101 C102 C103 118.3(13)
C104 C103 C102 110.5(12)
C104 C103 C119 101.8(14)
C102 C103 C119 110.3(14)
C104 C103 C179 111.5(13)
C102 C103 C179 110.6(13)
C119 C103 C179 111.9(13)
C105 C104 C121 118.2(14)
C105 C104 C103 126.7(14)
C121 C104 C103 110.4(13)
C106 C105 C104 120.6(13)
C106 C105 C97 119.2(13)
C104 C105 C97 117.8(14)
C105 C106 C123 120.1(13)
C105 C106 C107 125.4(13)
C123 C106 C107 112.9(13)
C105 C106 Sc5 93.7(9)
C123 C106 Sc5 93.5(10)
C107 C106 Sc5 70.2(9)
C180 C107 C106 118.7(15)
C180 C107 C125 116.2(14)
C106 C107 C125 96.2(12)
C180 C107 C108 106.8(14)
C106 C107 C108 109.3(12)
C125 C107 C108 109.1(13)
C180 C107 Sc5 161.6(12)
C106 C107 Sc5 78.0(9)
C125 C107 Sc5 65.9(9)
C108 C107 Sc5 57.5(8)
C109 C108 C98 120.5(16)
C109 C108 C107 119.0(15)
C98 C108 C107 117.2(14)
C109 C108 Sc5 74.3(9)
C98 C108 Sc5 91.2(10)
C107 C108 Sc5 86.7(9)
C108 C109 C110 117.5(14)
C108 C109 C127 121.9(14)
C110 C109 C127 103.1(14)
C108 C109 Sc5 70.8(8)
C110 C109 Sc5 84.1(8)
C127 C109 Sc5 74.3(8)
C129 C110 C111 118.0(15)
C129 C110 C109 114.3(15)
C111 C110 C109 123.8(14)
C129 C110 Sc5 93.8(9)
C111 C110 Sc5 94.2(8)
C109 C110 Sc5 62.9(7)
C112 C111 C110 119.8(15)
C112 C111 C99 120.7(15)
C110 C111 C99 118.1(14)
C111 C112 C131 121.4(16)
C111 C112 C113 126.0(17)
C131 C112 C113 109.5(15)
C112 C113 C133 102.7(15)
C112 C113 C114 108.2(14)
C133 C113 C114 109.8(14)
C112 C113 C181 115.2(15)
C133 C113 C181 112.4(15)
C114 C113 C181 108.4(14)
C100 C114 C115 115.9(14)
C100 C114 C113 120.4(14)
C115 C114 C113 120.4(15)
C114 C115 C116 120.5(15)
C114 C115 C135 125.6(15)
C116 C115 C135 110.3(15)
C102 C116 C115 122.2(15)
C102 C116 C117 124.3(16)
C115 C116 C117 109.2(15)
C136 C117 C116 108.6(17)
C136 C117 C118 123(2)
C116 C117 C118 125.6(16)
C119 C118 C139 105.1(15)
C119 C118 C117 103.7(14)
C139 C118 C117 109.8(15)
C119 C118 C182 113.8(15)
C139 C118 C182 112.1(15)
C117 C118 C182 111.8(16)
C120 C119 C118 123.7(16)
C120 C119 C103 108.6(15)
C118 C119 C103 127.2(18)
C120 C119 Sc4 63.8(10)
C118 C119 Sc4 84.7(11)
C103 C119 Sc4 115.1(10)
C119 C120 C141 126.5(16)
C119 C120 C121 108.9(14)
C141 C120 C121 118.5(15)
C119 C120 Sc4 86.0(11)
C141 C120 Sc4 66.2(9)
C121 C120 Sc4 96.3(9)
C104 C121 C122 122.5(13)
C104 C121 C120 107.5(14)
C122 C121 C120 125.7(14)
C123 C122 C121 116.8(14)
C123 C122 C143 123.2(14)
C121 C122 C143 116.6(13)
C122 C123 C106 121.6(14)
C122 C123 C124 123.1(13)
C106 C123 C124 111.5(12)
C145 C124 C125 112.9(13)
C145 C124 C183 111.9(14)
C125 C124 C183 114.0(12)
C145 C124 C123 109.2(12)
C125 C124 C123 97.1(13)
C183 C124 C123 110.7(13)
C126 C125 C124 123.6(15)
C126 C125 C107 123.7(14)
C124 C125 C107 111.5(14)
C126 C125 Sc5 72.7(9)
C124 C125 Sc5 109.7(10)
C107 C125 Sc5 79.0(9)
C127 C126 C125 118.7(16)
C127 C126 C147 118.8(16)
C125 C126 C147 120.4(13)
C127 C126 Sc5 69.7(8)
C125 C126 Sc5 74.3(9)
C147 C126 Sc5 113.1(10)
C126 C127 C109 122.1(15)
C126 C127 C128 125.5(17)
C109 C127 C128 109.1(15)
C126 C127 Sc5 77.4(8)
C109 C127 Sc5 69.2(7)
C128 C127 Sc5 107.0(10)
C127 C128 C129 100.3(14)
C127 C128 C149 110.9(13)
C129 C128 C149 107.9(13)
C127 C128 C184 112.7(15)
C129 C128 C184 110.8(15)
C149 C128 C184 113.3(15)
C130 C129 C110 124.0(17)
C130 C129 C128 126.4(18)
C110 C129 C128 107.0(16)
C129 C130 C131 120.3(17)
C129 C130 C151 122.9(17)
C131 C130 C151 114.4(16)
C130 C131 C112 116.4(16)
C130 C131 C132 129.9(16)
C112 C131 C132 110.5(14)
C185 C132 C153 111.8(16)
C185 C132 C131 116.9(17)
C153 C132 C131 105.5(15)
C185 C132 C133 111.3(16)
C153 C132 C133 110.9(16)
C131 C132 C133 99.7(13)
C134 C133 C113 125.1(16)
C134 C133 C132 120.6(17)
C113 C133 C132 108.9(15)
C133 C134 C155 122.7(17)
C133 C134 C135 121.0(17)
C155 C134 C135 115.5(15)
C186 C135 C115 113.5(17)
C186 C135 C134 112.3(15)
C115 C135 C134 107.6(14)
C186 C135 C136 108.8(16)
C115 C135 C136 100.7(14)
C134 C135 C136 113.4(16)
C117 C136 C137 122(2)
C117 C136 C135 109.1(17)
C137 C136 C135 126.1(17)
C138 C137 C136 108.7(16)
C138 C137 C187 118.4(17)
C136 C137 C187 111.1(17)
C138 C137 C156 104.8(17)
C136 C137 C156 105.7(14)
C187 C137 C156 107.3(16)
C159 C138 C139 107.0(18)
C159 C138 C137 127(2)
C139 C138 C137 126(2)
C159 C138 Sc4 74.8(10)
C139 C138 Sc4 63.5(9)
C137 C138 Sc4 120.4(11)
C138 C139 C140 107.8(18)
C138 C139 C118 119.8(17)
C140 C139 C118 128.0(16)
C138 C139 Sc4 83.8(10)
C140 C139 Sc4 65.9(9)
C118 C139 Sc4 98.6(10)
C139 C140 C160 107.6(17)
C139 C140 C141 118.7(16)
C160 C140 C141 120.2(17)
C139 C140 Sc4 77.8(9)
C160 C140 Sc4 80.3(10)
C141 C140 Sc4 75.0(9)
C140 C141 C120 113.1(16)
C140 C141 C142 116.0(16)
C120 C141 C142 113.7(14)
C140 C141 Sc4 67.6(9)
C120 C141 Sc4 78.2(8)
C142 C141 Sc4 82.1(9)
C162 C142 C141 120.9(18)
C162 C142 C143 110.2(15)
C141 C142 C143 126.2(15)
C162 C142 Sc4 82.3(11)
C141 C142 Sc4 63.1(9)
C143 C142 Sc4 111.9(10)
C188 C143 C142 110.8(13)
C188 C143 C144 114.4(14)
C142 C143 C144 102.4(13)
C188 C143 C122 109.2(14)
C142 C143 C122 112.4(13)
C144 C143 C122 107.4(12)
C145 C144 C163 119.9(15)
C145 C144 C143 125.5(15)
C163 C144 C143 108.8(14)
C144 C145 C146 115.9(15)
C144 C145 C124 121.5(15)
C146 C145 C124 119.7(14)
C165 C146 C145 123.7(14)
C165 C146 C147 105.4(14)
C145 C146 C147 124.7(15)
C148 C147 C126 111.1(14)
C148 C147 C189 113.5(15)
C126 C147 C189 112.0(15)
C148 C147 C146 102.4(13)
C126 C147 C146 108.8(13)
C189 C147 C146 108.6(14)
C149 C148 C166 119.1(16)
C149 C148 C147 127.6(16)
C166 C148 C147 108.6(14)
C150 C149 C148 120.2(15)
C150 C149 C128 118.7(15)
C148 C149 C128 116.8(15)
C149 C150 C168 122.5(15)
C149 C150 C151 125.5(16)
C168 C150 C151 106.5(15)
C152 C151 C130 111.6(15)
C152 C151 C150 102.5(14)
C130 C151 C150 108.5(14)
C152 C151 C190 110.6(14)
C130 C151 C190 112.8(14)
C150 C151 C190 110.3(15)
C153 C152 C169 121.7(17)
C153 C152 C151 125.3(19)
C169 C152 C151 108.4(16)
C153 C152 Sc6 68.2(11)
C169 C152 Sc6 71.2(9)
C151 C152 Sc6 113.3(10)
C154 C153 C152 119(2)
C154 C153 C132 121.2(19)
C152 C153 C132 119.6(18)
C154 C153 Sc6 68.3(11)
C152 C153 Sc6 79.3(11)
C132 C153 Sc6 116.5(12)
C153 C154 C155 117.5(18)
C153 C154 C171 121.6(18)
C155 C154 C171 104.4(16)
C153 C154 Sc6 77.5(10)
C155 C154 Sc6 84.9(11)
C171 C154 Sc6 67.4(9)
C156 C155 C154 109.0(18)
C156 C155 C134 124.7(17)
C154 C155 C134 119.3(17)
C156 C155 Sc6 79.8(12)
C154 C155 Sc6 61.7(9)
C134 C155 Sc6 100.0(10)
C155 C156 C157 108.6(17)
C155 C156 C137 125.0(19)
C157 C156 C137 124.6(19)
C155 C156 Sc6 69.9(10)
C157 C156 Sc6 63.7(10)
C137 C156 Sc6 120.4(12)
C171 C157 C156 109.2(19)
C171 C157 C158 128(2)
C156 C157 C158 121.1(17)
C171 C157 Sc6 63.0(10)
C156 C157 Sc6 85.5(11)
C158 C157 Sc6 107.7(12)
C191 C158 C173 111.6(19)
C191 C158 C159 116.4(18)
C173 C158 C159 105.7(18)
C191 C158 C157 111.9(19)
C173 C158 C157 103.2(16)
C159 C158 C157 107.1(17)
C160 C159 C138 109.9(17)
C160 C159 C158 127(2)
C138 C159 C158 123(2)
C160 C159 Sc4 65.7(9)
C138 C159 Sc4 73.8(10)
C158 C159 Sc4 121.9(11)
C159 C160 C140 107.7(18)
C159 C160 C161 121.5(18)
C140 C160 C161 126.0(18)
C159 C160 Sc4 82.8(11)
C140 C160 Sc4 63.9(9)
C161 C160 Sc4 99.8(10)
C162 C161 C174 104.7(12)
C162 C161 C160 102.8(14)
C174 C161 C160 106.1(16)
C162 C161 C192 110.2(16)
C174 C161 C192 115.9(17)
C160 C161 C192 115.8(18)
C142 C162 C163 109.4(16)
C142 C162 C161 127.5(16)
C163 C162 C161 121.9(15)
C142 C162 Sc4 67.8(10)
C163 C162 Sc4 105.7(10)
C161 C162 Sc4 87.6(10)
C164 C163 C144 124.2(16)
C164 C163 C162 122.6(17)
C144 C163 C162 107.2(16)
C163 C164 C175 120.1(16)
C163 C164 C165 116.5(15)
C175 C164 C165 116.0(13)
C166 C165 C146 114.6(15)
C166 C165 C164 119.7(14)
C146 C165 C164 119.3(15)
C165 C166 C167 124.3(14)
C165 C166 C148 106.8(14)
C167 C166 C148 120.5(15)
C176 C167 C166 115.0(14)
C176 C167 C168 117.8(15)
C166 C167 C168 119.0(15)
C169 C168 C150 114.3(18)
C169 C168 C167 120.8(16)
C150 C168 C167 118.7(16)
C168 C169 C170 122.3(17)
C168 C169 C152 105.4(15)
C170 C169 C152 121.1(16)
C168 C169 Sc6 98.1(11)
C170 C169 Sc6 66.6(10)
C152 C169 Sc6 75.0(10)
C169 C170 C172 118.3(16)
C169 C170 C171 117.0(17)
C172 C170 C171 112.2(17)
C169 C170 Sc6 80.0(10)
C172 C170 Sc6 88.4(11)
C171 C170 Sc6 66.0(9)
C157 C171 C154 108.6(17)
C157 C171 C170 118.9(18)
C154 C171 C170 119.0(17)
C157 C171 Sc6 83.1(10)
C154 C171 Sc6 74.6(10)
C170 C171 Sc6 75.6(10)
C173 C172 C170 128(2)
C173 C172 C176 108.3(16)
C170 C172 C176 118.9(16)
C173 C172 Sc6 92.8(12)
C170 C172 Sc6 59.4(10)
C176 C172 Sc6 99.4(11)
C172 C173 C174 108.8(17)
C172 C173 C158 125(2)
C174 C173 C158 121.7(19)
C173 C174 C175 108.7(15)
C173 C174 C161 126.4(18)
C175 C174 C161 123.0(17)
C164 C175 C176 122.6(15)
C164 C175 C174 120.4(15)
C176 C175 C174 105.6(15)
C167 C176 C175 121.9(15)
C167 C176 C172 121.5(16)
C175 C176 C172 108.4(15)
F51 C177 F50 107.9(15)
F51 C177 F49 107.9(14)
F50 C177 F49 106.5(14)
F51 C177 C97 113.2(14)
F50 C177 C97 110.2(13)
F49 C177 C97 110.8(14)
F54 C178 F53 110.5(14)
F54 C178 F52 107.1(15)
F53 C178 F52 106.0(15)
F54 C178 C99 113.4(15)
F53 C178 C99 110.7(14)
F52 C178 C99 108.9(14)
F57 C179 F55 109.7(16)
F57 C179 F56 108.6(14)
F55 C179 F56 106.4(15)
F57 C179 C103 113.7(15)
F55 C179 C103 109.4(13)
F56 C179 C103 108.8(14)
F60 C180 F59 107.6(16)
F60 C180 F58 104.2(17)
F59 C180 F58 107.2(17)
F60 C180 C107 112.6(17)
F59 C180 C107 113.1(17)
F58 C180 C107 111.7(15)
F63 C181 F62 111.5(16)
F63 C181 F61 107.3(15)
F62 C181 F61 106.6(16)
F63 C181 C113 110.9(16)
F62 C181 C113 111.8(14)
F61 C181 C113 108.6(15)
F66 C182 F65 113.2(19)
F66 C182 F64 108.6(18)
F65 C182 F64 103.8(17)
F66 C182 C118 111.6(17)
F65 C182 C118 112.0(18)
F64 C182 C118 107.2(16)
F69 C183 F68 108.0(13)
F69 C183 F67 106.2(15)
F68 C183 F67 105.1(14)
F69 C183 C124 114.8(14)
F68 C183 C124 112.4(15)
F67 C183 C124 109.8(13)
F71 C184 F72 106.5(17)
F71 C184 F70 103(2)
F72 C184 F70 107.9(19)
F71 C184 C128 114.6(17)
F72 C184 C128 113(2)
F70 C184 C128 111.0(16)
F75 C185 F74 107.3(18)
F75 C185 F73 108(2)
F74 C185 F73 106.0(17)
F75 C185 C132 112.1(17)
F74 C185 C132 111.9(18)
F73 C185 C132 111.3(17)
F78 C186 F77 109.8(17)
F78 C186 F76 107.8(19)
F77 C186 F76 101.5(18)
F78 C186 C135 114.1(19)
F77 C186 C135 111.6(18)
F76 C186 C135 111.3(16)
F81 C187 F80 109(3)
F81 C187 F79 109(2)
F80 C187 F79 104(2)
F81 C187 C137 118(2)
F80 C187 C137 110.5(19)
F79 C187 C137 106(2)
F83 C188 F84 106.6(14)
F83 C188 F82 105.8(14)
F84 C188 F82 106.4(14)
F83 C188 C143 112.7(15)
F84 C188 C143 114.1(14)
F82 C188 C143 110.7(14)
F87 C189 F85 107.7(17)
F87 C189 F86 106.9(17)
F85 C189 F86 109.7(17)
F87 C189 C147 112.1(16)
F85 C189 C147 109.8(16)
F86 C189 C147 110.5(16)
F90 C190 F89 106(2)
F90 C190 F88 106.2(18)
F89 C190 F88 98.4(19)
F90 C190 C151 114.8(17)
F89 C190 C151 114.8(16)
F88 C190 C151 114.6(18)
F93 C191 F92 108(2)
F93 C191 F91 106(2)
F92 C191 F91 103(2)
F93 C191 C158 115(2)
F92 C191 C158 114(2)
F91 C191 C158 110(2)
F95 C192 F94 112(2)
F95 C192 F96 111(2)
F94 C192 F96 107(2)
F95 C192 C161 108(2)
F94 C192 C161 110(2)
F96 C192 C161 108.6(19)
C194 C193 C198 125(5)
C194 C193 C199 121(5)
C198 C193 C199 112(4)
C193 C194 C195 130(4)
C194 C195 C196 106(3)
C197 C196 C200 132(4)
C197 C196 C195 123(4)
C200 C196 C195 103(3)
C196 C197 C198 130(4)
C193 C198 C197 106(4)

loop_
_geom_bond_atom_site_label_1
_geom_bond_atom_site_label_2
_geom_bond_distance
Sc1 N1 2.019(10)
Sc1 C44 2.197(13)
Sc1 C45 2.284(16)
Sc1 C43 2.369(13)
Sc1 C64 2.419(17)
Sc1 C24 2.481(16)
Sc1 C46 2.515(16)
Sc1 C42 2.626(17)
Sc1 C63 2.686(16)
Sc1 C66 2.723(16)
Sc1 C23 2.768(16)
Sc1 Sc3 3.134(5)
Sc2 N1 2.019(12)
Sc2 C13 2.317(14)
Sc2 C12 2.317(16)
Sc2 C31 2.436(14)
Sc2 C29 2.478(16)
Sc2 C30 2.488(16)
Sc2 C14 2.625(14)
Sc2 C11 2.674(15)
Sc2 C2 2.680(18)
Sc2 C10 2.837(15)
Sc2 Sc3 3.619(5)
Sc3 N1 1.998(13)
Sc3 C58 2.247(17)
Sc3 C75 2.255(17)
Sc3 C74 2.32(2)
Sc3 C57 2.430(17)
Sc3 C73 2.503(18)
Sc3 C61 2.506(15)
Sc3 C59 2.572(18)
Sc3 C56 2.606(17)
Sc3 C60 2.687(16)
Sc3 C76 2.73(2)
Sc4 N2 2.035(12)
Sc4 C140 2.200(16)
Sc4 C141 2.299(16)
Sc4 C139 2.355(16)
Sc4 C160 2.415(16)
Sc4 C120 2.459(16)
Sc4 C142 2.554(19)
Sc4 C138 2.616(16)
Sc4 C159 2.629(18)
Sc4 C119 2.733(19)
Sc4 C162 2.734(18)
Sc4 Sc6 3.160(5)
Sc5 N2 2.046(12)
Sc5 C108 2.280(16)
Sc5 C109 2.324(13)
Sc5 C127 2.394(13)
Sc5 C126 2.491(15)
Sc5 C125 2.511(17)
Sc5 C110 2.598(13)
Sc5 C107 2.700(17)
Sc5 C98 2.703(17)
Sc5 C106 2.807(16)
Sc5 Sc6 3.630(5)
Sc6 N2 1.963(12)
Sc6 C171 2.209(17)
Sc6 C154 2.307(18)
Sc6 C170 2.343(18)
Sc6 C153 2.42(2)
Sc6 C157 2.463(17)
Sc6 C169 2.514(18)
Sc6 C152 2.565(17)
Sc6 C155 2.611(19)
Sc6 C172 2.720(19)
Sc6 C156 2.738(19)
F1 C81 1.36(2)
F2 C81 1.325(17)
F3 C81 1.328(19)
F4 C82 1.349(19)
F5 C82 1.340(18)
F6 C82 1.295(19)
F7 C83 1.327(17)
F8 C83 1.304(18)
F9 C83 1.257(18)
F10 C84 1.36(2)
F11 C84 1.31(2)
F12 C84 1.27(2)
F13 C85 1.35(2)
F14 C85 1.35(2)
F15 C85 1.307(18)
F16 C86 1.368(19)
F17 C86 1.350(18)
F18 C86 1.297(18)
F19 C87 1.351(17)
F20 C87 1.334(19)
F21 C87 1.278(18)
F22 C88 1.33(2)
F23 C88 1.32(2)
F24 C88 1.25(2)
F25 C89 1.35(2)
F26 C89 1.39(2)
F27 C89 1.24(2)
F28 C90 1.38(2)
F29 C90 1.30(2)
F30 C90 1.32(2)
F31 C91 1.32(2)
F32 C91 1.31(2)
F33 C91 1.32(2)
F34 C92 1.349(18)
F35 C92 1.329(18)
F36 C92 1.274(19)
F37 C93 1.351(19)
F38 C93 1.342(17)
F39 C93 1.304(19)
F40 C94 1.37(2)
F41 C94 1.36(2)
F42 C94 1.26(2)
F43 C95 1.34(2)
F44 C95 1.31(2)
F45 C95 1.32(2)
F46 C96 1.34(2)
F47 C96 1.35(2)
F48 C96 1.31(2)
F49 C177 1.354(18)
F50 C177 1.35(2)
F51 C177 1.307(19)
F52 C178 1.35(2)
F53 C178 1.33(2)
F54 C178 1.31(2)
F55 C179 1.32(2)
F56 C179 1.337(19)
F57 C179 1.27(2)
F58 C180 1.37(2)
F59 C180 1.33(2)
F60 C180 1.31(2)
F61 C181 1.33(2)
F62 C181 1.32(2)
F63 C181 1.32(2)
F64 C182 1.38(2)
F65 C182 1.32(2)
F66 C182 1.29(2)
F67 C183 1.37(2)
F68 C183 1.323(19)
F69 C183 1.306(19)
F70 C184 1.32(2)
F71 C184 1.25(2)
F72 C184 1.27(2)
F73 C185 1.32(3)
F74 C185 1.31(2)
F75 C185 1.30(2)
F76 C186 1.38(3)
F77 C186 1.34(2)
F78 C186 1.30(2)
F79 C187 1.40(3)
F80 C187 1.32(3)
F81 C187 1.26(3)
F82 C188 1.355(19)
F83 C188 1.314(19)
F84 C188 1.322(19)
F85 C189 1.32(2)
F86 C189 1.32(2)
F87 C189 1.32(2)
F88 C190 1.30(2)
F89 C190 1.28(2)
F90 C190 1.26(2)
F91 C191 1.40(3)
F92 C191 1.32(3)
F93 C191 1.26(3)
F94 C192 1.32(3)
F95 C192 1.28(3)
F96 C192 1.35(3)
C1 C5 1.50(2)
C1 C9 1.51(2)
C1 C2 1.53(2)
C1 C81 1.58(2)
C2 C12 1.38(2)
C2 C3 1.52(2)
C3 C15 1.51(2)
C3 C4 1.532(18)
C3 C82 1.53(2)
C4 C18 1.40(2)
C4 C5 1.42(2)
C5 C6 1.41(2)
C6 C20 1.37(2)
C6 C7 1.51(2)
C7 C23 1.52(2)
C7 C8 1.53(2)
C7 C83 1.58(2)
C8 C9 1.375(19)
C8 C25 1.41(2)
C9 C10 1.46(2)
C10 C27 1.37(2)
C10 C11 1.585(18)
C11 C29 1.44(2)
C11 C84 1.54(2)
C11 C12 1.58(2)
C12 C13 1.37(2)
C13 C14 1.49(2)
C13 C31 1.51(2)
C14 C33 1.35(2)
C14 C15 1.42(2)
C15 C16 1.41(2)
C16 C35 1.35(2)
C16 C17 1.56(2)
C17 C37 1.53(2)
C17 C85 1.54(2)
C17 C18 1.54(2)
C18 C19 1.365(19)
C19 C20 1.42(2)
C19 C39 1.52(2)
C20 C21 1.49(2)
C21 C40 1.35(2)
C21 C22 1.51(2)
C22 C86 1.521(19)
C22 C43 1.52(2)
C22 C23 1.59(2)
C23 C24 1.37(2)
C24 C45 1.43(2)
C24 C25 1.49(2)
C25 C26 1.39(2)
C26 C27 1.39(2)
C26 C47 1.52(2)
C27 C28 1.49(2)
C28 C49 1.55(2)
C28 C29 1.55(2)
C28 C87 1.60(2)
C29 C30 1.41(2)
C30 C31 1.40(2)
C30 C51 1.51(2)
C31 C32 1.54(2)
C32 C53 1.51(2)
C32 C88 1.55(2)
C32 C33 1.59(2)
C33 C34 1.38(2)
C34 C35 1.39(2)
C34 C55 1.54(2)
C35 C36 1.49(2)
C36 C57 1.50(2)
C36 C37 1.50(2)
C36 C89 1.58(3)
C37 C38 1.37(2)
C38 C39 1.46(2)
C38 C59 1.49(2)
C39 C90 1.57(2)
C39 C40 1.59(2)
C40 C41 1.47(2)
C41 C42 1.54(3)
C41 C60 1.59(2)
C41 C91 1.59(2)
C42 C43 1.42(2)
C42 C63 1.42(2)
C43 C44 1.44(2)
C44 C45 1.41(2)
C44 C64 1.48(2)
C45 C46 1.38(2)
C46 C66 1.38(2)
C46 C47 1.56(2)
C47 C48 1.50(2)
C47 C92 1.57(2)
C48 C67 1.42(2)
C48 C49 1.43(2)
C49 C50 1.31(2)
C50 C69 1.39(2)
C50 C51 1.54(2)
C51 C93 1.53(2)
C51 C52 1.57(2)
C52 C53 1.37(2)
C52 C70 1.41(2)
C53 C54 1.39(2)
C54 C72 1.43(2)
C54 C55 1.53(3)
C55 C94 1.56(2)
C55 C56 1.57(2)
C56 C57 1.37(2)
C56 C73 1.43(2)
C57 C58 1.47(2)
C58 C59 1.36(2)
C58 C75 1.43(3)
C59 C60 1.39(2)
C60 C61 1.34(2)
C61 C75 1.49(2)
C61 C62 1.56(2)
C62 C63 1.48(3)
C62 C95 1.51(2)
C62 C77 1.54(3)
C63 C64 1.43(2)
C64 C65 1.50(2)
C65 C78 1.50(2)
C65 C66 1.50(2)
C65 C96 1.51(2)
C66 C67 1.55(2)
C67 C68 1.36(2)
C68 C69 1.40(2)
C68 C79 1.46(2)
C69 C70 1.45(2)
C70 C71 1.41(2)
C71 C72 1.41(2)
C71 C80 1.45(2)
C72 C73 1.47(3)
C73 C74 1.44(2)
C74 C76 1.37(3)
C74 C75 1.43(3)
C76 C80 1.42(3)
C76 C77 1.47(2)
C77 C78 1.41(3)
C78 C79 1.47(2)
C79 C80 1.45(2)
C97 C101 1.52(2)
C97 C98 1.52(2)
C97 C177 1.56(2)
C97 C105 1.57(2)
C98 C108 1.40(2)
C98 C99 1.50(2)
C99 C111 1.51(2)
C99 C100 1.52(2)
C99 C178 1.58(2)
C100 C114 1.39(2)
C100 C101 1.42(2)
C101 C102 1.40(2)
C102 C116 1.37(2)
C102 C103 1.52(2)
C103 C104 1.51(2)
C103 C119 1.56(2)
C103 C179 1.56(2)
C104 C105 1.388(19)
C104 C121 1.40(2)
C105 C106 1.39(2)
C106 C123 1.41(2)
C106 C107 1.51(2)
C107 C180 1.49(3)
C107 C125 1.58(2)
C107 C108 1.58(2)
C108 C109 1.38(2)
C109 C110 1.43(2)
C109 C127 1.48(2)
C110 C129 1.40(2)
C110 C111 1.41(2)
C111 C112 1.33(2)
C112 C131 1.47(2)
C112 C113 1.49(2)
C113 C133 1.53(3)
C113 C114 1.55(2)
C113 C181 1.60(2)
C114 C115 1.41(2)
C115 C116 1.42(2)
C115 C135 1.50(2)
C116 C117 1.44(3)
C117 C136 1.40(3)
C117 C118 1.53(3)
C118 C119 1.48(3)
C118 C139 1.52(3)
C118 C182 1.57(2)
C119 C120 1.38(3)
C120 C141 1.46(2)
C120 C121 1.51(2)
C121 C122 1.43(2)
C122 C123 1.373(19)
C122 C143 1.52(2)
C123 C124 1.55(2)
C124 C145 1.46(2)
C124 C125 1.53(2)
C124 C183 1.55(2)
C125 C126 1.42(2)
C126 C127 1.38(2)
C126 C147 1.53(2)
C127 C128 1.53(3)
C128 C129 1.54(2)
C128 C149 1.56(2)
C128 C184 1.56(2)
C129 C130 1.29(2)
C130 C131 1.41(2)
C130 C151 1.52(3)
C131 C132 1.55(2)
C132 C185 1.50(3)
C132 C153 1.52(3)
C132 C133 1.55(3)
C133 C134 1.36(2)
C134 C155 1.46(3)
C134 C135 1.55(3)
C135 C186 1.47(3)
C135 C136 1.57(3)
C136 C137 1.52(3)
C137 C138 1.47(3)
C137 C187 1.56(3)
C137 C156 1.59(3)
C138 C159 1.42(3)
C138 C139 1.42(3)
C139 C140 1.42(3)
C140 C160 1.43(3)
C140 C141 1.44(3)
C141 C142 1.47(2)
C142 C162 1.38(2)
C142 C143 1.50(2)
C143 C188 1.48(2)
C143 C144 1.51(2)
C144 C145 1.41(2)
C144 C163 1.44(2)
C145 C146 1.42(2)
C146 C165 1.38(2)
C146 C147 1.57(2)
C147 C148 1.47(2)
C147 C189 1.54(2)
C148 C149 1.40(2)
C148 C166 1.47(2)
C149 C150 1.40(2)
C150 C168 1.42(2)
C150 C151 1.52(2)
C151 C152 1.52(2)
C151 C190 1.54(2)
C152 C153 1.40(3)
C152 C169 1.48(3)
C153 C154 1.40(3)
C154 C155 1.45(3)
C154 C171 1.48(3)
C155 C156 1.40(3)
C156 C157 1.40(3)
C157 C171 1.38(2)
C157 C158 1.58(3)
C158 C191 1.50(3)
C158 C173 1.51(3)
C158 C159 1.52(3)
C159 C160 1.38(3)
C160 C161 1.54(3)
C161 C162 1.53(2)
C161 C174 1.54(2)
C161 C192 1.55(3)
C162 C163 1.46(2)
C163 C164 1.35(2)
C164 C175 1.36(2)
C164 C165 1.47(2)
C165 C166 1.37(2)
C166 C167 1.41(2)
C167 C176 1.40(2)
C167 C168 1.45(2)
C168 C169 1.39(3)
C169 C170 1.41(2)
C170 C172 1.45(3)
C170 C171 1.50(3)
C172 C173 1.38(2)
C172 C176 1.45(3)
C173 C174 1.41(3)
C174 C175 1.47(2)
C175 C176 1.42(2)
C193 C194 1.31(6)
C193 C198 1.48(6)
C193 C199 1.76(7)
C194 C195 1.46(5)
C195 C196 1.62(5)
C196 C197 1.20(5)
C196 C200 1.59(5)
C197 C198 1.58(5)
C201 C206 1.88(11)
C203 C207 1.51(12)
C208 C211 1.90(10)
